data_7705714
loop_
_publ_author_name
'Koehne, Ingo'
'Lik, Artur'
'Gerstel, Miriam'
'Bruhn, Clemens'
'Reithmaier, Johann Peter'
'Benyoucef, Mohamed'
'Pietschnig, Rudolf'

_publ_section_title
;
 Functionalised phosphonate ester supported lanthanide (Ln = La, Nd, Dy,
 Er) complexes.
;
_journal_issue 46
_journal_name_full 'Dalton transactions (Cambridge, England : 2003)'
_journal_page_first 16683
_journal_page_last 16692
_journal_paper_doi 10.1039/d0dt03047c
_journal_volume 49
_journal_year 2020
_chemical_formula_moiety '0.5(C78 H120 Br6 N6 Nd2 O36 P6)'
_chemical_formula_sum 'C39 H60 Br3 N3 Nd O18 P3'
_chemical_formula_weight 1335.78
_space_group_crystal_system triclinic
_space_group_IT_number 2
_space_group_name_Hall '-P 1'
_space_group_name_H-M_alt 'P -1'
_atom_sites_solution_hydrogens geom
_audit_creation_date 2020-05-14
_audit_creation_method
;
Olex2 1.2
(compiled 2018.05.29 svn.r3508 for OlexSys, GUI svn.r5506)
;
_audit_update_record
;
2020-10-08 deposited with the CCDC.	2020-10-14 downloaded from the CCDC.
;
_cell_angle_alpha 61.9330(10)
_cell_angle_beta 70.4940(10)
_cell_angle_gamma 67.9000(10)
_cell_formula_units_Z 4
_cell_length_a 16.4380(3)
_cell_length_b 20.2226(3)
_cell_length_c 20.3926(3)
_cell_measurement_reflns_used 120459
_cell_measurement_temperature 100(2)
_cell_measurement_theta_max 70.21
_cell_measurement_theta_min 2.51
_cell_volume 5439.19(16)
_computing_cell_refinement 'X-Area Recipe 1.33.0.0 (STOE, 2015)'
_computing_data_collection 'X-Area Pilatus3_SV 1.31.150.0 (STOE, 2018)'
_computing_data_reduction
;
X-Area Integrate 1.73.1.0 (STOE, 2018)
X-Area LANA 1.73.2.0 (STOE, 2018)
;
_computing_molecular_graphics 'Mercury (P. A. Wood et al., 2020)'
_computing_publication_material
;
STOE & Cie GmbH, X-Area, software package for collecting single-crystal or
multi-domain crystal data on STOE area-detector diffractometers, for image 
processing, for the correction and scaling of reflection intensities and 
for outlier rejection, version 1.83, Darmstadt 2018
;
_computing_structure_refinement 'ShelXL (Sheldrick, 2015)'
_computing_structure_solution 'ShelXT (Sheldrick, 2015)'
_diffrn_ambient_temperature 100.15
_diffrn_detector_area_resol_mean 5.81
_diffrn_measured_fraction_theta_full 0.981
_diffrn_measured_fraction_theta_max 0.966
_diffrn_measurement_device_type 'STOE STADIVARI'
_diffrn_measurement_method 'rotation method, \w scans'
_diffrn_radiation_type CuK\a
_diffrn_radiation_wavelength 1.54186
_diffrn_reflns_av_R_equivalents 0.0213
_diffrn_reflns_av_unetI/netI 0.0178
_diffrn_reflns_Laue_measured_fraction_full 0.981
_diffrn_reflns_Laue_measured_fraction_max 0.966
_diffrn_reflns_limit_h_max 19
_diffrn_reflns_limit_h_min -13
_diffrn_reflns_limit_k_max 24
_diffrn_reflns_limit_k_min -21
_diffrn_reflns_limit_l_max 24
_diffrn_reflns_limit_l_min -23
_diffrn_reflns_number 61374
_diffrn_reflns_point_group_measured_fraction_full 0.981
_diffrn_reflns_point_group_measured_fraction_max 0.966
_diffrn_reflns_theta_full 67.686
_diffrn_reflns_theta_max 69.474
_diffrn_reflns_theta_min 2.502
_exptl_absorpt_coefficient_mu 11.279
_exptl_absorpt_correction_T_max 0.2169
_exptl_absorpt_correction_T_min 0.0426
_exptl_absorpt_correction_type multi-scan
_exptl_absorpt_process_details
;
STOE X-Red32, absorption correction by Gaussian integration, analogous to
P. Coppens, "The Evaluation of Absorption and Extinction in Single-Crystal
Structure Analysis", published in: F. R. Ahmed (Editor), "Crystallographic
Computing", Munksgaard, Copenhagen (1970), 255 - 270.
Afterwards scaling of reflection intensities was performed within STOE LANA.
J. Koziskova, F. Hahn, J. Richter, J. Kozisek, "Comparison of different
absorption corrections on the model structure of tetrakis(\m~2~-acetato)-
diaqua-di-copper(II)", Acta Chimica Slovaca, vol. 9, no. 2, 2016, pp. 136 - 140.
;
_exptl_crystal_colour colorless
_exptl_crystal_density_diffrn 1.631
_exptl_crystal_density_method 'not measured'
_exptl_crystal_description block
_exptl_crystal_F_000 2676
_exptl_crystal_size_max 0.394
_exptl_crystal_size_mid 0.259
_exptl_crystal_size_min 0.179
_refine_diff_density_max 1.392
_refine_diff_density_min -1.373
_refine_diff_density_rms 0.086
_refine_ls_extinction_method none
_refine_ls_goodness_of_fit_ref 1.039
_refine_ls_hydrogen_treatment constr
_refine_ls_matrix_type full
_refine_ls_number_parameters 1309
_refine_ls_number_reflns 19710
_refine_ls_number_restraints 106
_refine_ls_restrained_S_all 1.041
_refine_ls_R_factor_all 0.0355
_refine_ls_R_factor_gt 0.0341
_refine_ls_shift/su_max 0.003
_refine_ls_shift/su_mean 0.000
_refine_ls_structure_factor_coef Fsqd
_refine_ls_weighting_details 'w=1/[\s^2^(Fo^2^)+(0.0559P)^2^+7.2803P] where P=(Fo^2^+2Fc^2^)/3'
_refine_ls_weighting_scheme calc
_refine_ls_wR_factor_gt 0.0892
_refine_ls_wR_factor_ref 0.0902
_reflns_Friedel_coverage 0.000
_reflns_number_gt 18960
_reflns_number_total 19710
_reflns_threshold_expression 'I > 2\s(I)'
_cod_data_source_file d0dt03047c2.cif
_cod_data_source_block sv0709
_cod_depositor_comments 'Adding full bibliography for 7705708--7705721.cif.'
_cod_original_cell_volume 5439.20(16)
_cod_database_code 7705714
_shelx_shelxl_version_number 2014/7
_shelx_space_group_comment
;
The symmetry employed for this shelxl refinement is uniquely defined
by the following loop, which should always be used as a source of
symmetry information in preference to the above space-group names.
They are only intended as comments.
;
_shelx_estimated_absorpt_t_max 0.237
_shelx_estimated_absorpt_t_min 0.095
_olex2_refinement_description
;
1. Fixed Uiso
 At 1.2 times of:
  All C(H) groups, All C(H,H) groups
 At 1.5 times of:
  All C(H,H,H) groups
2. Uiso/Uaniso restraints and constraints
O11 \\sim C8 \\sim C9 \\sim C10: within 2A with sigma of 0.04 and sigma for
terminal atoms of 0.08
O11A \\sim C8A \\sim C9A \\sim C10A: within 2A with sigma of 0.04 and sigma for
terminal atoms of 0.08
O36 \\sim C76 \\sim C77 \\sim C78: within 2A with sigma of 0.04 and sigma for
terminal atoms of 0.08
O36A \\sim C76A \\sim C77A \\sim C78A: within 2A with sigma of 0.04 and sigma
for terminal atoms of 0.08
3. Rigid body (RIGU) restrains
 O11A, C8A, C9A, C10A
 with sigma for 1-2 distances of 0.004 and sigma for 1-3 distances of 0.004
 O36A
 with sigma for 1-2 distances of 0.004 and sigma for 1-3 distances of 0.004
4. Same fragment restrains
{P1, O11A, C8A, C9A, C10A} sigma for 1-2: 0.02, 1-3: 0.04
as
{P1, O11, C8, C9, C10}
{P6, O36A, C76A, C77A, C78A} sigma for 1-2: 0.02, 1-3: 0.04
as
{P6, O36, C76, C77, C78}
5. Others
 Sof(O11A)=Sof(C8A)=Sof(H8A)=Sof(C9A)=Sof(H9AA)=Sof(H9AB)=Sof(H9AC)=Sof(C10A)=
 Sof(H10D)=Sof(H10E)=Sof(H10F)=1-FVAR(1)
 Sof(O11)=Sof(C8)=Sof(H8)=Sof(C9)=Sof(H9A)=Sof(H9B)=Sof(H9C)=Sof(C10)=
 Sof(H10A)=Sof(H10B)=Sof(H10C)=FVAR(1)
 Sof(O36A)=Sof(C76A)=Sof(H76A)=Sof(C77A)=Sof(H77D)=Sof(H77E)=Sof(H77F)=
 Sof(C78A)=Sof(H78D)=Sof(H78E)=Sof(H78F)=1-FVAR(2)
 Sof(O36)=Sof(C76)=Sof(H76)=Sof(C77)=Sof(H77A)=Sof(H77B)=Sof(H77C)=Sof(C78)=
 Sof(H78A)=Sof(H78B)=Sof(H78C)=FVAR(2)
6.a Ternary CH refined with riding coordinates:
 C11(H11), C21(H21), C24(H24), C34(H34), C37(H37), C47(H47), C50(H50),
 C60(H60), C63(H63), C73(H73), C8(H8), C8A(H8A), C76(H76), C76A(H76A)
6.b Secondary CH2 refined with riding coordinates:
 C7(H7A,H7B), C20(H20A,H20B), C33(H33A,H33B), C46(H46A,H46B), C59(H59A,H59B),
 C72(H72A,H72B)
6.c Aromatic/amide H refined with riding coordinates:
 C1(H1), C2(H2), C4(H4), C5(H5), C14(H14), C15(H15), C17(H17), C18(H18),
 C27(H27), C28(H28), C30(H30), C31(H31), C40(H40), C41(H41), C43(H43), C44(H44),
  C53(H53), C54(H54), C56(H56), C57(H57), C66(H66), C67(H67), C69(H69), C70(H70)
6.d Idealised Me refined as rotating group:
 C12(H12A,H12B,H12C), C13(H13A,H13B,H13C), C22(H22A,H22B,H22C), C23(H23A,H23B,
 H23C), C25(H25A,H25B,H25C), C26(H26A,H26B,H26C), C35(H35A,H35B,H35C), C36(H36A,
 H36B,H36C), C38(H38A,H38B,H38C), C39(H39A,H39B,H39C), C48(H48A,H48B,H48C),
 C49(H49A,H49B,H49C), C51(H51A,H51B,H51C), C52(H52A,H52B,H52C), C61(H61A,H61B,
 H61C), C62(H62A,H62B,H62C), C64(H64A,H64B,H64C), C65(H65A,H65B,H65C), C74(H74A,
 H74B,H74C), C75(H75A,H75B,H75C), C9(H9A,H9B,H9C), C10(H10A,H10B,H10C),
 C9A(H9AA,H9AB,H9AC), C10A(H10D,H10E,H10F), C77(H77A,H77B,H77C), C78(H78A,H78B,
 H78C), C77A(H77D,H77E,H77F), C78A(H78D,H78E,H78F)
;
_olex2_submission_special_instructions 'No special instructions were received'

loop_
_space_group_symop_operation_xyz
'x, y, z'
'-x, -y, -z'

loop_
_atom_site_label
_atom_site_type_symbol
_atom_site_fract_x
_atom_site_fract_y
_atom_site_fract_z
_atom_site_U_iso_or_equiv
_atom_site_adp_type
_atom_site_occupancy
_atom_site_site_symmetry_order
_atom_site_calc_flag
_atom_site_refinement_flags_posn
_atom_site_refinement_flags_adp
_atom_site_refinement_flags_occupancy
_atom_site_disorder_assembly
_atom_site_disorder_group
C1 C 0.9498(3) 0.7451(2) 0.4979(2) 0.0354(8) Uani 1 1 d . . . . .
H1 H 0.9663 0.7032 0.4829 0.042 Uiso 1 1 calc R . . . .
C2 C 0.9810(3) 0.8099(2) 0.4501(2) 0.0362(8) Uani 1 1 d . . . . .
H2 H 1.0187 0.8128 0.4024 0.043 Uiso 1 1 calc R . . . .
C3 C 0.9564(2) 0.87076(19) 0.47264(19) 0.0321(7) Uani 1 1 d . . . . .
C4 C 0.8994(3) 0.8682(2) 0.5406(2) 0.0394(8) Uani 1 1 d . . . . .
H4 H 0.8812 0.9110 0.5547 0.047 Uiso 1 1 calc R . . . .
C5 C 0.8691(3) 0.8023(2) 0.5880(2) 0.0390(8) Uani 1 1 d . . . . .
H5 H 0.8301 0.8000 0.6350 0.047 Uiso 1 1 calc R . . . .
C6 C 0.8947(2) 0.73984(19) 0.56781(19) 0.0305(7) Uani 1 1 d . . . . .
C7 C 0.8626(3) 0.6674(2) 0.6200(2) 0.0357(8) Uani 1 1 d . . . . .
H7A H 0.8438 0.6513 0.5896 0.043 Uiso 1 1 calc R . . . .
H7B H 0.8094 0.6804 0.6571 0.043 Uiso 1 1 calc R . . . .
C11 C 1.0229(3) 0.5645(2) 0.7746(2) 0.0445(9) Uani 1 1 d . . . . .
H11 H 1.0484 0.5137 0.7689 0.053 Uiso 1 1 calc R . . . .
C12 C 0.9672(4) 0.5522(4) 0.8518(3) 0.0733(15) Uani 1 1 d . . . . .
H12A H 0.9388 0.6024 0.8565 0.110 Uiso 1 1 calc GR . . . .
H12B H 1.0051 0.5180 0.8897 0.110 Uiso 1 1 calc GR . . . .
H12C H 0.9209 0.5283 0.8599 0.110 Uiso 1 1 calc GR . . . .
C13 C 1.0972(5) 0.5990(5) 0.7571(4) 0.101(3) Uani 1 1 d . . . . .
H13A H 1.1266 0.6108 0.7039 0.151 Uiso 1 1 calc GR . . . .
H13B H 1.1407 0.5619 0.7896 0.151 Uiso 1 1 calc GR . . . .
H13C H 1.0731 0.6468 0.7662 0.151 Uiso 1 1 calc GR . . . .
C14 C 0.8609(2) 0.10016(19) 1.05881(19) 0.0314(7) Uani 1 1 d . . . . .
H14 H 0.8010 0.1298 1.0539 0.038 Uiso 1 1 calc R . . . .
C15 C 0.8763(2) 0.0317(2) 1.1219(2) 0.0331(7) Uani 1 1 d . . . . .
H15 H 0.8278 0.0144 1.1601 0.040 Uiso 1 1 calc R . . . .
C16 C 0.9639(2) -0.01104(18) 1.12821(19) 0.0303(7) Uani 1 1 d . . . . .
C17 C 1.0347(2) 0.0130(2) 1.0729(2) 0.0336(7) Uani 1 1 d . . . . .
H17 H 1.0944 -0.0172 1.0780 0.040 Uiso 1 1 calc R . . . .
C18 C 1.0184(2) 0.08165(19) 1.0099(2) 0.0328(7) Uani 1 1 d . . . . .
H18 H 1.0672 0.0981 0.9715 0.039 Uiso 1 1 calc R . . . .
C19 C 0.9314(2) 0.12675(18) 1.00198(19) 0.0286(7) Uani 1 1 d . . . . .
C20 C 0.9116(2) 0.20060(19) 0.93280(19) 0.0303(7) Uani 1 1 d . . . . .
H20A H 0.8459 0.2213 0.9375 0.036 Uiso 1 1 calc R . . . .
H20B H 0.9350 0.1874 0.8877 0.036 Uiso 1 1 calc R . . . .
C21 C 1.1158(3) 0.2598(2) 0.8252(2) 0.0453(9) Uani 1 1 d . . . . .
H21 H 1.0762 0.2747 0.7896 0.054 Uiso 1 1 calc R . . . .
C22 C 1.1850(3) 0.1854(3) 0.8273(3) 0.0522(10) Uani 1 1 d . . . . .
H22A H 1.2232 0.1934 0.7771 0.078 Uiso 1 1 calc GR . . . .
H22B H 1.1554 0.1452 0.8419 0.078 Uiso 1 1 calc GR . . . .
H22C H 1.2216 0.1690 0.8643 0.078 Uiso 1 1 calc GR . . . .
C23 C 1.1548(5) 0.3249(3) 0.8018(5) 0.107(3) Uani 1 1 d . . . . .
H23A H 1.1992 0.3292 0.7548 0.160 Uiso 1 1 calc GR . . . .
H23B H 1.1837 0.3150 0.8417 0.160 Uiso 1 1 calc GR . . . .
H23C H 1.1072 0.3735 0.7934 0.160 Uiso 1 1 calc GR . . . .
C24 C 0.9513(3) 0.3391(2) 1.0067(2) 0.0418(9) Uani 1 1 d . . . . .
H24 H 0.9869 0.3692 0.9586 0.050 Uiso 1 1 calc R . . . .
C25 C 1.0067(3) 0.2948(3) 1.0673(2) 0.0518(11) Uani 1 1 d . . . . .
H25A H 1.0606 0.2590 1.0514 0.078 Uiso 1 1 calc GR . . . .
H25B H 0.9718 0.2652 1.1144 0.078 Uiso 1 1 calc GR . . . .
H25C H 1.0240 0.3313 1.0756 0.078 Uiso 1 1 calc GR . . . .
C26 C 0.8646(4) 0.3927(3) 1.0267(3) 0.0586(12) Uani 1 1 d . . . . .
H26A H 0.8765 0.4314 1.0357 0.088 Uiso 1 1 calc GR . . . .
H26B H 0.8285 0.3628 1.0725 0.088 Uiso 1 1 calc GR . . . .
H26C H 0.8320 0.4191 0.9848 0.088 Uiso 1 1 calc GR . . . .
C27 C 0.4256(3) 0.3861(2) 0.8490(2) 0.0393(8) Uani 1 1 d . . . . .
H27 H 0.4616 0.3730 0.8074 0.047 Uiso 1 1 calc R . . . .
C28 C 0.3378(3) 0.3817(3) 0.8737(2) 0.0446(9) Uani 1 1 d . . . . .
H28 H 0.3130 0.3663 0.8489 0.054 Uiso 1 1 calc R . . . .
C29 C 0.2868(3) 0.4000(2) 0.9352(2) 0.0382(8) Uani 1 1 d . . . . .
C30 C 0.3210(3) 0.4212(2) 0.9732(2) 0.0364(8) Uani 1 1 d . . . . .
H30 H 0.2853 0.4326 1.0160 0.044 Uiso 1 1 calc R . . . .
C31 C 0.4090(2) 0.4255(2) 0.9474(2) 0.0345(7) Uani 1 1 d . . . . .
H31 H 0.4340 0.4397 0.9732 0.041 Uiso 1 1 calc R . . . .
C32 C 0.4616(2) 0.40961(19) 0.88450(19) 0.0313(7) Uani 1 1 d . . . . .
C33 C 0.5556(2) 0.4185(2) 0.8557(2) 0.0353(8) Uani 1 1 d . . . . .
H33A H 0.5564 0.4651 0.8598 0.042 Uiso 1 1 calc R . . . .
H33B H 0.5727 0.4276 0.8013 0.042 Uiso 1 1 calc R . . . .
C34 C 0.6474(3) 0.3204(2) 1.0410(2) 0.0358(8) Uani 1 1 d . . . . .
H34 H 0.7137 0.3073 1.0234 0.043 Uiso 1 1 calc R . . . .
C35 C 0.6141(4) 0.4013(2) 1.0388(2) 0.0507(11) Uani 1 1 d . . . . .
H35A H 0.6290 0.4382 0.9869 0.076 Uiso 1 1 calc GR . . . .
H35B H 0.6425 0.4047 1.0720 0.076 Uiso 1 1 calc GR . . . .
H35C H 0.5491 0.4138 1.0562 0.076 Uiso 1 1 calc GR . . . .
C36 C 0.6229(4) 0.2604(2) 1.1182(2) 0.0527(11) Uani 1 1 d . . . . .
H36A H 0.6389 0.2101 1.1150 0.079 Uiso 1 1 calc GR . . . .
H36B H 0.5585 0.2759 1.1370 0.079 Uiso 1 1 calc GR . . . .
H36C H 0.6556 0.2562 1.1530 0.079 Uiso 1 1 calc GR . . . .
C37 C 0.6391(3) 0.1878(2) 0.9487(2) 0.0369(8) Uani 1 1 d . . . . .
H37 H 0.6447 0.1841 0.9978 0.044 Uiso 1 1 calc R . . . .
C38 C 0.7214(3) 0.1358(2) 0.9198(2) 0.0441(9) Uani 1 1 d . . . . .
H38A H 0.7121 0.1331 0.8762 0.066 Uiso 1 1 calc GR . . . .
H38B H 0.7328 0.0836 0.9600 0.066 Uiso 1 1 calc GR . . . .
H38C H 0.7728 0.1567 0.9045 0.066 Uiso 1 1 calc GR . . . .
C39 C 0.5540(3) 0.1697(3) 0.9592(3) 0.0555(11) Uani 1 1 d . . . . .
H39A H 0.5487 0.1732 0.9112 0.083 Uiso 1 1 calc GR . . . .
H39B H 0.5029 0.2071 0.9756 0.083 Uiso 1 1 calc GR . . . .
H39C H 0.5548 0.1171 0.9978 0.083 Uiso 1 1 calc GR . . . .
C40 C 0.4505(3) 1.2301(2) 0.3587(2) 0.0364(8) Uani 1 1 d . . . . .
H40 H 0.3996 1.2217 0.3546 0.044 Uiso 1 1 calc R . . . .
C41 C 0.4803(3) 1.2947(2) 0.3046(2) 0.0365(8) Uani 1 1 d . . . . .
H41 H 0.4504 1.3304 0.2636 0.044 Uiso 1 1 calc R . . . .
C42 C 0.5543(2) 1.30597(19) 0.31161(19) 0.0308(7) Uani 1 1 d . . . . .
C43 C 0.5980(2) 1.25520(19) 0.37173(19) 0.0308(7) Uani 1 1 d . . . . .
H43 H 0.6481 1.2644 0.3762 0.037 Uiso 1 1 calc R . . . .
C44 C 0.5677(2) 1.19103(19) 0.42517(18) 0.0298(7) Uani 1 1 d . . . . .
H44 H 0.5972 1.1560 0.4666 0.036 Uiso 1 1 calc R . . . .
C45 C 0.4943(2) 1.1773(2) 0.41874(19) 0.0312(7) Uani 1 1 d . . . . .
C46 C 0.4647(3) 1.1050(2) 0.47356(19) 0.0340(7) Uani 1 1 d . . . . .
H46A H 0.5185 1.0603 0.4804 0.041 Uiso 1 1 calc R . . . .
H46B H 0.4268 1.0972 0.4503 0.041 Uiso 1 1 calc R . . . .
C47 C 0.2937(3) 1.2337(2) 0.5822(2) 0.0388(8) Uani 1 1 d . . . . .
H47 H 0.3275 1.2157 0.6228 0.047 Uiso 1 1 calc R . . . .
C48 C 0.1950(3) 1.2474(3) 0.6146(3) 0.0603(12) Uani 1 1 d . . . . .
H48A H 0.1620 1.2651 0.5747 0.091 Uiso 1 1 calc GR . . . .
H48B H 0.1761 1.2872 0.6352 0.091 Uiso 1 1 calc GR . . . .
H48C H 0.1827 1.1990 0.6552 0.091 Uiso 1 1 calc GR . . . .
C49 C 0.3190(3) 1.3038(2) 0.5167(3) 0.0534(11) Uani 1 1 d . . . . .
H49A H 0.3828 1.2896 0.4950 0.080 Uiso 1 1 calc GR . . . .
H49B H 0.3072 1.3446 0.5344 0.080 Uiso 1 1 calc GR . . . .
H49C H 0.2836 1.3229 0.4780 0.080 Uiso 1 1 calc GR . . . .
C50 C 0.3002(2) 1.0069(2) 0.6616(2) 0.0332(7) Uani 1 1 d . . . . .
H50 H 0.2828 1.0414 0.6894 0.040 Uiso 1 1 calc R . . . .
C51 C 0.2225(3) 1.0194(3) 0.6304(3) 0.0546(11) Uani 1 1 d . . . . .
H51A H 0.2030 1.0744 0.5977 0.082 Uiso 1 1 calc GR . . . .
H51B H 0.1730 1.0042 0.6722 0.082 Uiso 1 1 calc GR . . . .
H51C H 0.2407 0.9877 0.6008 0.082 Uiso 1 1 calc GR . . . .
C52 C 0.3355(3) 0.9235(2) 0.7133(2) 0.0396(8) Uani 1 1 d . . . . .
H52A H 0.3526 0.8898 0.6860 0.059 Uiso 1 1 calc GR . . . .
H52B H 0.2888 0.9078 0.7578 0.059 Uiso 1 1 calc GR . . . .
H52C H 0.3878 0.9190 0.7295 0.059 Uiso 1 1 calc GR . . . .
C53 C 0.6002(2) 1.4107(2) 0.5233(2) 0.0330(7) Uani 1 1 d . . . . .
H53 H 0.6094 1.3907 0.5735 0.040 Uiso 1 1 calc R . . . .
C54 C 0.6225(2) 1.4792(2) 0.4702(2) 0.0341(7) Uani 1 1 d . . . . .
H54 H 0.6469 1.5060 0.4836 0.041 Uiso 1 1 calc R . . . .
C55 C 0.6082(3) 1.5076(2) 0.3973(2) 0.0364(8) Uani 1 1 d . . . . .
C56 C 0.5713(3) 1.4706(2) 0.3777(2) 0.0451(10) Uani 1 1 d . . . . .
H56 H 0.5609 1.4914 0.3278 0.054 Uiso 1 1 calc R . . . .
C57 C 0.5492(3) 1.4026(2) 0.4314(2) 0.0401(9) Uani 1 1 d . . . . .
H57 H 0.5228 1.3773 0.4180 0.048 Uiso 1 1 calc R . . . .
C58 C 0.5647(2) 1.3708(2) 0.5043(2) 0.0315(7) Uani 1 1 d . . . . .
C59 C 0.5414(2) 1.2960(2) 0.5618(2) 0.0329(7) Uani 1 1 d . . . . .
H59A H 0.5083 1.2817 0.5400 0.039 Uiso 1 1 calc R . . . .
H59B H 0.5009 1.3051 0.6069 0.039 Uiso 1 1 calc R . . . .
C60 C 0.7897(2) 1.1726(2) 0.5049(2) 0.0369(8) Uani 1 1 d . . . . .
H60 H 0.8098 1.1482 0.5543 0.044 Uiso 1 1 calc R . . . .
C61 C 0.8331(3) 1.2372(3) 0.4502(2) 0.0479(10) Uani 1 1 d . . . . .
H61A H 0.8983 1.2162 0.4413 0.072 Uiso 1 1 calc GR . . . .
H61B H 0.8171 1.2760 0.4715 0.072 Uiso 1 1 calc GR . . . .
H61C H 0.8123 1.2617 0.4022 0.072 Uiso 1 1 calc GR . . . .
C62 C 0.8062(3) 1.1107(2) 0.4770(2) 0.0481(10) Uani 1 1 d . . . . .
H62A H 0.7855 1.1346 0.4291 0.072 Uiso 1 1 calc GR . . . .
H62B H 0.7735 1.0723 0.5147 0.072 Uiso 1 1 calc GR . . . .
H62C H 0.8704 1.0851 0.4692 0.072 Uiso 1 1 calc GR . . . .
C63 C 0.6953(3) 1.2189(2) 0.69725(19) 0.0341(7) Uani 1 1 d . . . . .
H63 H 0.6815 1.1674 0.7289 0.041 Uiso 1 1 calc R . . . .
C64 C 0.6252(3) 1.2791(2) 0.7239(2) 0.0510(11) Uani 1 1 d . . . . .
H64A H 0.6411 1.3288 0.6958 0.077 Uiso 1 1 calc GR . . . .
H64B H 0.6217 1.2626 0.7781 0.077 Uiso 1 1 calc GR . . . .
H64C H 0.5671 1.2854 0.7153 0.077 Uiso 1 1 calc GR . . . .
C65 C 0.7892(4) 1.2114(4) 0.6985(3) 0.0711(16) Uani 1 1 d . . . . .
H65A H 0.8299 1.1671 0.6863 0.107 Uiso 1 1 calc GR . . . .
H65B H 0.7925 1.2033 0.7489 0.107 Uiso 1 1 calc GR . . . .
H65C H 0.8065 1.2590 0.6609 0.107 Uiso 1 1 calc GR . . . .
C66 C 0.9455(3) 0.9310(2) 0.7846(2) 0.0340(7) Uani 1 1 d . . . . .
H66 H 0.9181 0.9662 0.8091 0.041 Uiso 1 1 calc R . . . .
C67 C 1.0339(3) 0.8886(2) 0.7876(2) 0.0358(8) Uani 1 1 d . . . . .
H67 H 1.0670 0.8943 0.8140 0.043 Uiso 1 1 calc R . . . .
C68 C 1.0728(2) 0.8380(2) 0.7515(2) 0.0362(8) Uani 1 1 d . . . . .
C69 C 1.0249(3) 0.8281(2) 0.7141(2) 0.0394(8) Uani 1 1 d . . . . .
H69 H 1.0524 0.7928 0.6897 0.047 Uiso 1 1 calc R . . . .
C70 C 0.9363(3) 0.8701(2) 0.7125(2) 0.0348(8) Uani 1 1 d . . . . .
H70 H 0.9026 0.8627 0.6878 0.042 Uiso 1 1 calc R . . . .
C71 C 0.8964(2) 0.9229(2) 0.74654(19) 0.0313(7) Uani 1 1 d . . . . .
C72 C 0.8017(2) 0.9716(2) 0.7407(2) 0.0336(7) Uani 1 1 d . . . . .
H72A H 0.7933 0.9879 0.6889 0.040 Uiso 1 1 calc R . . . .
H72B H 0.7938 1.0193 0.7473 0.040 Uiso 1 1 calc R . . . .
C73 C 0.7108(3) 0.7816(2) 0.8401(3) 0.0451(9) Uani 1 1 d . . . . .
H73 H 0.7367 0.7623 0.8859 0.054 Uiso 1 1 calc R . . . .
C74 C 0.7588(4) 0.7263(3) 0.8023(3) 0.0681(15) Uani 1 1 d . . . . .
H74A H 0.7325 0.7424 0.7587 0.102 Uiso 1 1 calc GR . . . .
H74B H 0.7534 0.6740 0.8382 0.102 Uiso 1 1 calc GR . . . .
H74C H 0.8221 0.7260 0.7850 0.102 Uiso 1 1 calc GR . . . .
C75 C 0.6136(3) 0.7897(2) 0.8652(3) 0.0508(10) Uani 1 1 d . . . . .
H75A H 0.5874 0.8047 0.8219 0.076 Uiso 1 1 calc GR . . . .
H75B H 0.5861 0.8297 0.8860 0.076 Uiso 1 1 calc GR . . . .
H75C H 0.6029 0.7400 0.9042 0.076 Uiso 1 1 calc GR . . . .
Br1 Br 1.00031(3) 0.95922(2) 0.40770(2) 0.03931(9) Uani 1 1 d . . . . .
Br2 Br 0.98695(3) -0.10541(2) 1.21431(2) 0.03735(9) Uani 1 1 d . . . . .
Br3 Br 0.16574(3) 0.39496(3) 0.96879(3) 0.05894(13) Uani 1 1 d . . . . .
Br4 Br 0.59690(3) 1.39321(2) 0.23707(2) 0.03777(9) Uani 1 1 d . . . . .
Br5 Br 0.63731(3) 1.60159(2) 0.32408(2) 0.04382(10) Uani 1 1 d . . . . .
Br6 Br 1.19336(3) 0.77883(3) 0.75451(2) 0.04967(11) Uani 1 1 d . . . . .
N1 N 0.9317(2) 0.31511(16) 0.69961(16) 0.0314(6) Uani 1 1 d . . . . .
N2 N 0.7229(2) 0.48879(18) 0.64725(16) 0.0357(7) Uani 1 1 d . . . . .
N3 N 0.6982(2) 0.54024(17) 0.83962(17) 0.0338(6) Uani 1 1 d . . . . .
N4 N 0.6216(2) 0.94108(18) 0.6557(2) 0.0397(7) Uani 1 1 d . . . . .
N5 N 0.3721(2) 0.99021(18) 0.83895(17) 0.0367(7) Uani 1 1 d . . . . .
N6 N 0.4257(2) 1.18370(18) 0.77925(18) 0.0389(7) Uani 1 1 d . . . . .
Nd1 Nd 0.82217(2) 0.42827(2) 0.77012(2) 0.02681(5) Uani 1 1 d . . . . .
Nd2 Nd 0.51608(2) 1.05838(2) 0.72175(2) 0.02545(5) Uani 1 1 d . . . . .
O1 O 0.77020(18) 0.49517(15) 0.86335(15) 0.0397(6) Uani 1 1 d . . . . .
O2 O 0.68673(18) 0.53774(14) 0.78222(14) 0.0367(6) Uani 1 1 d . . . . .
O3 O 0.6426(2) 0.58199(16) 0.87043(17) 0.0482(7) Uani 1 1 d . . . . .
O4 O 0.78051(18) 0.52064(15) 0.64001(14) 0.0393(6) Uani 1 1 d . . . . .
O5 O 0.71529(19) 0.42793(15) 0.70793(14) 0.0380(6) Uani 1 1 d . . . . .
O6 O 0.6774(2) 0.51374(19) 0.60029(16) 0.0517(7) Uani 1 1 d . . . . .
O7 O 0.94231(19) 0.38255(14) 0.67453(14) 0.0397(6) Uani 1 1 d . . . . .
O8 O 0.87561(17) 0.29621(14) 0.76100(13) 0.0344(5) Uani 1 1 d . . . . .
O9 O 0.97255(18) 0.27183(14) 0.66692(14) 0.0386(6) Uani 1 1 d . . . . .
O10 O 0.91276(18) 0.51603(14) 0.71566(14) 0.0353(5) Uani 1 1 d . . . . .
O12 O 0.9624(2) 0.61805(15) 0.72026(15) 0.0422(6) Uani 1 1 d . . . . .
O13 O 0.92566(16) 0.35010(13) 0.85380(13) 0.0324(5) Uani 1 1 d . . . . .
O14 O 1.06163(16) 0.24657(14) 0.90214(13) 0.0325(5) Uani 1 1 d . . . . .
O15 O 0.93006(17) 0.28080(14) 0.99547(13) 0.0343(5) Uani 1 1 d . . . . .
O16 O 0.72744(16) 0.35238(14) 0.87591(13) 0.0322(5) Uani 1 1 d . . . . .
O17 O 0.63300(19) 0.26835(13) 0.89191(13) 0.0370(6) Uani 1 1 d . . . . .
O18 O 0.60397(16) 0.31634(14) 0.99140(13) 0.0319(5) Uani 1 1 d . . . . .
O19 O 0.45153(19) 0.96450(19) 0.84881(16) 0.0556(8) Uani 1 1 d . . . . .
O20 O 0.35772(17) 1.04387(15) 0.77564(14) 0.0379(6) Uani 1 1 d . . . . .
O21 O 0.3123(2) 0.9632(2) 0.88790(18) 0.0627(9) Uani 1 1 d . . . . .
O22 O 0.41301(17) 1.19061(14) 0.71838(15) 0.0379(6) Uani 1 1 d . . . . .
O23 O 0.4785(2) 1.12064(17) 0.81352(16) 0.0551(8) Uani 1 1 d . . . . .
O24 O 0.3886(2) 1.23392(17) 0.80445(18) 0.0569(8) Uani 1 1 d . . . . .
O25 O 0.64739(17) 0.99966(15) 0.63866(15) 0.0375(6) Uani 1 1 d . . . . .
O26 O 0.54802(17) 0.93491(14) 0.70308(16) 0.0385(6) Uani 1 1 d . . . . .
O27 O 0.6644(2) 0.89266(19) 0.6288(2) 0.0561(8) Uani 1 1 d . . . . .
O28 O 0.45698(16) 1.10533(13) 0.61050(13) 0.0308(5) Uani 1 1 d . . . . .
O29 O 0.37472(17) 1.02693(14) 0.59767(14) 0.0351(5) Uani 1 1 d . . . . .
O30 O 0.31718(17) 1.17158(14) 0.55485(14) 0.0343(5) Uani 1 1 d . . . . .
O31 O 0.60921(17) 1.14516(14) 0.65073(14) 0.0336(5) Uani 1 1 d . . . . .
O32 O 0.69551(16) 1.24014(14) 0.61741(12) 0.0306(5) Uani 1 1 d . . . . .
O33 O 0.69294(16) 1.20855(14) 0.51564(13) 0.0307(5) Uani 1 1 d . . . . .
O34 O 0.62657(16) 0.98122(15) 0.79836(14) 0.0358(5) Uani 1 1 d . . . . .
O35 O 0.73170(18) 0.85565(15) 0.78706(16) 0.0431(6) Uani 1 1 d . . . . .
P1 P 0.94408(6) 0.58724(5) 0.67029(5) 0.03170(18) Uani 1 1 d D . . . .
O11 O 1.0367(7) 0.5705(7) 0.6185(6) 0.030(2) Uani 0.495(10) 1 d D U P A 1
C8 C 1.0647(6) 0.5092(5) 0.5907(5) 0.031(2) Uani 0.495(10) 1 d D U P A 1
H8 H 1.0581 0.4597 0.6353 0.037 Uiso 0.495(10) 1 calc R . P A 1
C9 C 1.0128(7) 0.5222(5) 0.5334(5) 0.054(3) Uani 0.495(10) 1 d D U P A 1
H9A H 1.0172 0.5710 0.4895 0.081 Uiso 0.495(10) 1 calc GR . P A 1
H9B H 0.9498 0.5246 0.5574 0.081 Uiso 0.495(10) 1 calc GR . P A 1
H9C H 1.0383 0.4791 0.5167 0.081 Uiso 0.495(10) 1 calc GR . P A 1
C10 C 1.1619(6) 0.5025(7) 0.5599(8) 0.076(4) Uani 0.495(10) 1 d D U P A 1
H10A H 1.1706 0.5535 0.5228 0.114 Uiso 0.495(10) 1 calc GR . P A 1
H10B H 1.1861 0.4657 0.5352 0.114 Uiso 0.495(10) 1 calc GR . P A 1
H10C H 1.1930 0.4839 0.6013 0.114 Uiso 0.495(10) 1 calc GR . P A 1
O11A O 1.0285(9) 0.5826(9) 0.6075(8) 0.069(5) Uani 0.505(10) 1 d D U P A 2
C8A C 1.0768(13) 0.5323(9) 0.5715(9) 0.114(6) Uani 0.505(10) 1 d D U P A 2
H8A H 1.0313 0.5238 0.5558 0.136 Uiso 0.505(10) 1 calc R . P A 2
C9A C 1.1246(9) 0.4531(7) 0.6191(9) 0.102(5) Uani 0.505(10) 1 d D U P A 2
H9AA H 1.1424 0.4184 0.5929 0.153 Uiso 0.505(10) 1 calc GR . P A 2
H9AB H 1.0848 0.4331 0.6676 0.153 Uiso 0.505(10) 1 calc GR . P A 2
H9AC H 1.1779 0.4559 0.6282 0.153 Uiso 0.505(10) 1 calc GR . P A 2
C10A C 1.1332(8) 0.5732(9) 0.4991(7) 0.100(5) Uani 0.505(10) 1 d D U P A 2
H10D H 1.0946 0.6142 0.4637 0.150 Uiso 0.505(10) 1 calc GR . P A 2
H10E H 1.1740 0.5360 0.4769 0.150 Uiso 0.505(10) 1 calc GR . P A 2
H10F H 1.1680 0.5962 0.5094 0.150 Uiso 0.505(10) 1 calc GR . P A 2
P2 P 0.95714(6) 0.27597(5) 0.91668(5) 0.02769(17) Uani 1 1 d . . . . .
P3 P 0.63776(6) 0.33720(5) 0.90412(5) 0.02772(17) Uani 1 1 d . . . . .
P4 P 0.40410(6) 1.10319(5) 0.56522(5) 0.02820(17) Uani 1 1 d . . . . .
P5 P 0.63553(6) 1.21623(5) 0.59137(5) 0.02712(17) Uani 1 1 d . . . . .
P6 P 0.71582(6) 0.92635(5) 0.80679(5) 0.03009(17) Uani 1 1 d D . . . .
O36 O 0.7355(7) 0.8892(4) 0.8883(4) 0.0273(19) Uani 0.576(9) 1 d D U P B 1
C76 C 0.6715(4) 0.8927(4) 0.9543(3) 0.0345(17) Uani 0.576(9) 1 d D U P B 1
H76 H 0.6119 0.8973 0.9474 0.041 Uiso 0.576(9) 1 calc R . P B 1
C77 C 0.7010(8) 0.8154(5) 1.0146(4) 0.067(3) Uani 0.576(9) 1 d D U P B 1
H77A H 0.7029 0.7745 1.0007 0.101 Uiso 0.576(9) 1 calc GR . P B 1
H77B H 0.6589 0.8119 1.0625 0.101 Uiso 0.576(9) 1 calc GR . P B 1
H77C H 0.7608 0.8088 1.0203 0.101 Uiso 0.576(9) 1 calc GR . P B 1
C78 C 0.6626(13) 0.9571(6) 0.9732(8) 0.105(6) Uani 0.576(9) 1 d D U P B 1
H78A H 0.6512 1.0063 0.9292 0.157 Uiso 0.576(9) 1 calc GR . P B 1
H78B H 0.7180 0.9495 0.9871 0.157 Uiso 0.576(9) 1 calc GR . P B 1
H78C H 0.6126 0.9586 1.0158 0.157 Uiso 0.576(9) 1 calc GR . P B 1
O36A O 0.7353(10) 0.9031(11) 0.8842(6) 0.083(6) Uani 0.424(9) 1 d D U P B 2
C76A C 0.7011(7) 0.9353(6) 0.9376(6) 0.044(3) Uani 0.424(9) 1 d D U P B 2
H76A H 0.6967 0.9921 0.9089 0.053 Uiso 0.424(9) 1 calc R . P B 2
C77A C 0.6110(8) 0.9295(10) 0.9824(7) 0.066(4) Uani 0.424(9) 1 d D U P B 2
H77D H 0.5690 0.9511 0.9482 0.098 Uiso 0.424(9) 1 calc GR . P B 2
H77E H 0.5916 0.9587 1.0145 0.098 Uiso 0.424(9) 1 calc GR . P B 2
H77F H 0.6123 0.8748 1.0143 0.098 Uiso 0.424(9) 1 calc GR . P B 2
C78A C 0.7695(8) 0.9044(7) 0.9847(6) 0.058(3) Uani 0.424(9) 1 d D U P B 2
H78D H 0.8275 0.9108 0.9517 0.087 Uiso 0.424(9) 1 calc GR . P B 2
H78E H 0.7743 0.8491 1.0162 0.087 Uiso 0.424(9) 1 calc GR . P B 2
H78F H 0.7519 0.9328 1.0173 0.087 Uiso 0.424(9) 1 calc GR . P B 2

loop_
_atom_site_aniso_label
_atom_site_aniso_U_11
_atom_site_aniso_U_22
_atom_site_aniso_U_33
_atom_site_aniso_U_23
_atom_site_aniso_U_13
_atom_site_aniso_U_12
C1 0.043(2) 0.0289(17) 0.0323(17) -0.0125(14) -0.0081(15) -0.0067(15)
C2 0.042(2) 0.0336(18) 0.0289(17) -0.0130(14) -0.0021(15) -0.0086(15)
C3 0.0354(19) 0.0246(16) 0.0305(17) -0.0053(13) -0.0128(14) -0.0036(14)
C4 0.052(2) 0.0290(18) 0.0324(18) -0.0113(15) -0.0091(16) -0.0061(16)
C5 0.049(2) 0.0305(18) 0.0256(16) -0.0086(14) -0.0017(15) -0.0066(16)
C6 0.0325(18) 0.0260(16) 0.0285(16) -0.0071(13) -0.0104(13) -0.0039(13)
C7 0.038(2) 0.0320(18) 0.0341(18) -0.0075(15) -0.0106(15) -0.0100(15)
C11 0.056(3) 0.0317(19) 0.052(2) -0.0089(17) -0.031(2) -0.0112(18)
C12 0.074(4) 0.086(4) 0.053(3) -0.009(3) -0.029(3) -0.023(3)
C13 0.117(6) 0.121(6) 0.075(4) 0.016(4) -0.050(4) -0.087(5)
C14 0.0319(18) 0.0271(16) 0.0351(17) -0.0120(14) -0.0101(14) -0.0049(14)
C15 0.0360(19) 0.0333(17) 0.0329(17) -0.0146(14) -0.0044(14) -0.0121(15)
C16 0.0387(19) 0.0229(15) 0.0325(17) -0.0126(13) -0.0102(14) -0.0062(14)
C17 0.0320(18) 0.0260(16) 0.0423(19) -0.0134(15) -0.0103(15) -0.0046(14)
C18 0.0339(19) 0.0251(16) 0.0380(18) -0.0115(14) -0.0072(14) -0.0073(14)
C19 0.0344(18) 0.0236(15) 0.0316(16) -0.0117(13) -0.0101(14) -0.0073(13)
C20 0.0327(18) 0.0284(16) 0.0321(17) -0.0107(14) -0.0090(14) -0.0096(14)
C21 0.042(2) 0.044(2) 0.0335(19) -0.0075(17) 0.0012(16) -0.0124(18)
C22 0.045(2) 0.056(3) 0.055(3) -0.028(2) 0.0016(19) -0.014(2)
C23 0.091(5) 0.057(3) 0.132(6) -0.038(4) 0.057(4) -0.046(3)
C24 0.065(3) 0.0369(19) 0.0298(18) -0.0083(15) -0.0092(17) -0.0265(19)
C25 0.065(3) 0.064(3) 0.035(2) -0.0086(19) -0.0111(19) -0.038(2)
C26 0.086(4) 0.042(2) 0.049(2) -0.024(2) -0.014(2) -0.010(2)
C27 0.040(2) 0.047(2) 0.0317(18) -0.0151(16) -0.0054(15) -0.0143(17)
C28 0.047(2) 0.059(3) 0.043(2) -0.0255(19) -0.0080(17) -0.023(2)
C29 0.0317(19) 0.042(2) 0.041(2) -0.0136(16) -0.0034(15) -0.0164(16)
C30 0.038(2) 0.0361(19) 0.0357(18) -0.0167(15) -0.0067(15) -0.0070(15)
C31 0.0359(19) 0.0298(17) 0.0423(19) -0.0165(15) -0.0108(15) -0.0073(14)
C32 0.0323(18) 0.0233(15) 0.0330(17) -0.0046(13) -0.0110(14) -0.0062(13)
C33 0.0328(19) 0.0272(17) 0.0366(18) -0.0048(14) -0.0098(15) -0.0056(14)
C34 0.042(2) 0.0397(19) 0.0308(17) -0.0171(15) -0.0085(15) -0.0101(16)
C35 0.081(3) 0.042(2) 0.038(2) -0.0182(18) -0.009(2) -0.025(2)
C36 0.084(3) 0.038(2) 0.033(2) -0.0082(17) -0.018(2) -0.015(2)
C37 0.054(2) 0.0236(16) 0.0280(17) -0.0049(14) -0.0110(15) -0.0090(15)
C38 0.052(2) 0.0310(19) 0.049(2) -0.0188(17) -0.0115(18) -0.0057(17)
C39 0.058(3) 0.044(2) 0.048(2) -0.0044(19) -0.003(2) -0.020(2)
C40 0.041(2) 0.0352(18) 0.0344(18) -0.0095(15) -0.0157(15) -0.0101(16)
C41 0.044(2) 0.0315(18) 0.0304(17) -0.0085(14) -0.0133(15) -0.0063(15)
C42 0.0397(19) 0.0227(15) 0.0289(16) -0.0104(13) -0.0075(14) -0.0061(14)
C43 0.0341(18) 0.0292(16) 0.0306(16) -0.0131(14) -0.0069(14) -0.0076(14)
C44 0.0365(18) 0.0248(15) 0.0275(16) -0.0106(13) -0.0110(13) -0.0027(13)
C45 0.0398(19) 0.0283(16) 0.0264(16) -0.0129(13) -0.0044(14) -0.0088(14)
C46 0.046(2) 0.0299(17) 0.0294(17) -0.0120(14) -0.0058(15) -0.0139(15)
C47 0.043(2) 0.0323(18) 0.046(2) -0.0200(16) -0.0192(17) 0.0008(16)
C48 0.050(3) 0.069(3) 0.067(3) -0.041(3) -0.003(2) -0.009(2)
C49 0.061(3) 0.031(2) 0.067(3) -0.019(2) -0.017(2) -0.0079(19)
C50 0.0344(19) 0.0336(18) 0.0335(17) -0.0125(14) -0.0045(14) -0.0138(15)
C51 0.049(3) 0.056(3) 0.065(3) -0.017(2) -0.024(2) -0.018(2)
C52 0.047(2) 0.0299(18) 0.0382(19) -0.0083(15) -0.0058(16) -0.0146(16)
C53 0.0321(18) 0.0324(17) 0.0328(17) -0.0120(14) -0.0090(14) -0.0056(14)
C54 0.0325(18) 0.0314(17) 0.0400(19) -0.0170(15) -0.0108(15) -0.0029(14)
C55 0.042(2) 0.0283(17) 0.0349(18) -0.0158(15) -0.0050(15) -0.0026(15)
C56 0.069(3) 0.0351(19) 0.0326(18) -0.0159(16) -0.0160(18) -0.0060(19)
C57 0.054(2) 0.0309(18) 0.042(2) -0.0195(16) -0.0181(17) -0.0038(16)
C58 0.0286(17) 0.0286(17) 0.0354(17) -0.0168(14) -0.0048(14) -0.0014(13)
C59 0.0281(17) 0.0343(18) 0.0378(18) -0.0173(15) -0.0049(14) -0.0069(14)
C60 0.0306(19) 0.044(2) 0.0335(18) -0.0194(16) -0.0088(14) -0.0001(15)
C61 0.037(2) 0.070(3) 0.046(2) -0.031(2) 0.0000(17) -0.020(2)
C62 0.052(2) 0.042(2) 0.045(2) -0.0241(18) -0.0110(18) 0.0035(18)
C63 0.042(2) 0.0406(19) 0.0252(16) -0.0116(14) -0.0093(14) -0.0157(16)
C64 0.078(3) 0.042(2) 0.034(2) -0.0210(17) -0.015(2) -0.006(2)
C65 0.057(3) 0.129(5) 0.042(2) -0.030(3) -0.010(2) -0.044(3)
C66 0.040(2) 0.0289(17) 0.0358(18) -0.0141(14) -0.0074(15) -0.0103(15)
C67 0.037(2) 0.0380(19) 0.0377(18) -0.0140(15) -0.0126(15) -0.0123(16)
C68 0.0334(19) 0.0353(18) 0.0308(17) -0.0062(14) -0.0045(14) -0.0102(15)
C69 0.043(2) 0.038(2) 0.0371(19) -0.0191(16) -0.0027(16) -0.0100(16)
C70 0.040(2) 0.0376(19) 0.0358(18) -0.0162(15) -0.0105(15) -0.0141(16)
C71 0.0306(18) 0.0297(17) 0.0286(16) -0.0057(13) -0.0033(13) -0.0126(14)
C72 0.0318(18) 0.0296(17) 0.0345(18) -0.0060(14) -0.0069(14) -0.0112(14)
C73 0.047(2) 0.0340(19) 0.053(2) -0.0170(18) -0.0039(18) -0.0138(17)
C74 0.085(4) 0.037(2) 0.060(3) -0.018(2) 0.013(3) -0.017(2)
C75 0.043(2) 0.038(2) 0.059(3) -0.0074(19) -0.0087(19) -0.0153(18)
Br1 0.0420(2) 0.02730(17) 0.0401(2) -0.00493(15) -0.01051(16) -0.00905(15)
Br2 0.0481(2) 0.02519(17) 0.03552(18) -0.00699(14) -0.01473(16) -0.00708(15)
Br3 0.0415(2) 0.0841(3) 0.0638(3) -0.0358(3) 0.0019(2) -0.0313(2)
Br4 0.0553(2) 0.02714(17) 0.02876(17) -0.00715(14) -0.00760(15) -0.01417(16)
Br5 0.0586(3) 0.03015(18) 0.03436(19) -0.01194(15) -0.00300(17) -0.00936(17)
Br6 0.0318(2) 0.0556(3) 0.0454(2) -0.01479(19) -0.00477(16) -0.00400(18)
N1 0.0366(16) 0.0274(14) 0.0295(14) -0.0103(12) -0.0091(12) -0.0066(12)
N2 0.0418(18) 0.0358(16) 0.0289(15) -0.0119(13) -0.0118(13) -0.0064(13)
N3 0.0416(17) 0.0260(14) 0.0356(15) -0.0120(12) -0.0083(13) -0.0102(13)
N4 0.0394(18) 0.0349(16) 0.0536(19) -0.0235(15) -0.0191(15) -0.0020(14)
N5 0.0353(17) 0.0399(17) 0.0333(15) -0.0082(13) -0.0077(13) -0.0155(14)
N6 0.0468(19) 0.0292(15) 0.0351(16) -0.0111(13) -0.0010(14) -0.0125(14)
Nd1 0.03354(11) 0.02176(9) 0.02498(9) -0.00792(7) -0.00910(7) -0.00580(7)
Nd2 0.02693(10) 0.02325(9) 0.02462(9) -0.00677(7) -0.00763(7) -0.00617(7)
O1 0.0440(15) 0.0400(14) 0.0385(13) -0.0185(11) -0.0144(11) -0.0052(12)
O2 0.0445(15) 0.0304(12) 0.0379(13) -0.0161(11) -0.0153(11) -0.0029(11)
O3 0.0545(18) 0.0408(15) 0.0503(16) -0.0289(13) -0.0060(13) -0.0027(13)
O4 0.0464(15) 0.0382(14) 0.0311(12) -0.0050(11) -0.0130(11) -0.0155(12)
O5 0.0526(16) 0.0354(13) 0.0294(12) -0.0072(10) -0.0142(11) -0.0171(12)
O6 0.0566(18) 0.0588(18) 0.0399(15) -0.0088(13) -0.0263(14) -0.0147(15)
O7 0.0516(16) 0.0295(13) 0.0360(13) -0.0160(11) 0.0050(11) -0.0163(11)
O8 0.0420(14) 0.0281(12) 0.0305(12) -0.0135(10) 0.0001(10) -0.0101(10)
O9 0.0469(15) 0.0309(13) 0.0367(13) -0.0189(11) -0.0042(11) -0.0051(11)
O10 0.0449(15) 0.0268(12) 0.0370(13) -0.0088(10) -0.0121(11) -0.0136(11)
O12 0.0604(18) 0.0291(12) 0.0421(14) -0.0073(11) -0.0238(13) -0.0135(12)
O13 0.0369(13) 0.0269(12) 0.0322(12) -0.0073(10) -0.0140(10) -0.0063(10)
O14 0.0314(13) 0.0308(12) 0.0318(12) -0.0089(10) -0.0073(10) -0.0080(10)
O15 0.0447(14) 0.0303(12) 0.0306(12) -0.0121(10) -0.0055(10) -0.0141(11)
O16 0.0314(13) 0.0320(12) 0.0283(11) -0.0089(10) -0.0089(9) -0.0045(10)
O17 0.0590(17) 0.0242(12) 0.0283(12) -0.0079(10) -0.0152(11) -0.0088(11)
O18 0.0360(13) 0.0366(13) 0.0278(12) -0.0150(10) -0.0028(10) -0.0142(10)
O19 0.0348(15) 0.0600(19) 0.0422(15) 0.0079(14) -0.0119(12) -0.0148(14)
O20 0.0346(14) 0.0418(14) 0.0331(13) -0.0073(11) -0.0105(10) -0.0121(11)
O21 0.0454(18) 0.082(2) 0.0443(17) 0.0003(16) -0.0051(14) -0.0360(17)
O22 0.0388(14) 0.0312(13) 0.0435(14) -0.0157(11) -0.0114(11) -0.0046(11)
O23 0.077(2) 0.0410(16) 0.0390(15) -0.0187(13) -0.0214(15) 0.0061(15)
O24 0.076(2) 0.0371(15) 0.0565(18) -0.0295(14) -0.0028(16) -0.0073(15)
O25 0.0370(14) 0.0370(13) 0.0436(14) -0.0218(11) -0.0056(11) -0.0091(11)
O26 0.0361(14) 0.0272(12) 0.0536(15) -0.0161(11) -0.0128(12) -0.0059(10)
O27 0.0514(18) 0.0554(18) 0.083(2) -0.0507(18) -0.0188(16) 0.0003(14)
O28 0.0359(13) 0.0291(12) 0.0281(11) -0.0092(9) -0.0117(10) -0.0073(10)
O29 0.0392(14) 0.0292(12) 0.0352(13) -0.0112(10) -0.0022(10) -0.0136(10)
O30 0.0368(14) 0.0305(12) 0.0411(13) -0.0158(11) -0.0178(11) -0.0033(10)
O31 0.0376(14) 0.0306(12) 0.0360(13) -0.0110(10) -0.0077(10) -0.0149(10)
O32 0.0376(13) 0.0345(12) 0.0257(11) -0.0137(10) -0.0053(9) -0.0139(10)
O33 0.0298(12) 0.0334(12) 0.0314(12) -0.0168(10) -0.0080(9) -0.0039(10)
O34 0.0283(13) 0.0390(13) 0.0333(12) -0.0081(11) -0.0121(10) -0.0046(10)
O35 0.0411(15) 0.0352(14) 0.0498(15) -0.0138(12) -0.0050(12) -0.0138(12)
P1 0.0378(5) 0.0246(4) 0.0310(4) -0.0068(3) -0.0101(4) -0.0089(3)
O11 0.041(5) 0.022(4) 0.018(3) 0.001(3) -0.012(3) -0.003(3)
C8 0.033(4) 0.032(4) 0.027(4) -0.010(3) -0.005(3) -0.009(3)
C9 0.078(7) 0.046(5) 0.042(5) -0.019(4) -0.009(4) -0.020(5)
C10 0.043(6) 0.066(7) 0.105(10) -0.043(7) 0.012(6) -0.011(5)
O11A 0.054(6) 0.031(5) 0.056(7) 0.000(5) 0.011(5) 0.014(4)
C8A 0.102(10) 0.099(8) 0.089(8) -0.057(7) -0.002(6) 0.037(7)
C9A 0.053(7) 0.068(7) 0.162(11) -0.050(7) -0.019(7) 0.013(5)
C10A 0.066(7) 0.136(10) 0.069(6) -0.056(6) -0.015(5) 0.025(6)
P2 0.0316(4) 0.0240(4) 0.0273(4) -0.0077(3) -0.0087(3) -0.0077(3)
P3 0.0326(4) 0.0243(4) 0.0256(4) -0.0091(3) -0.0085(3) -0.0054(3)
P4 0.0344(4) 0.0241(4) 0.0265(4) -0.0077(3) -0.0093(3) -0.0081(3)
P5 0.0290(4) 0.0274(4) 0.0285(4) -0.0130(3) -0.0048(3) -0.0090(3)
P6 0.0291(4) 0.0272(4) 0.0301(4) -0.0060(3) -0.0091(3) -0.0075(3)
O36 0.039(4) 0.013(2) 0.029(4) -0.004(2) -0.016(3) -0.003(2)
C76 0.036(4) 0.036(4) 0.028(3) -0.013(3) -0.005(3) -0.008(3)
C77 0.112(8) 0.045(4) 0.033(4) -0.009(3) -0.018(4) -0.012(5)
C78 0.200(18) 0.042(5) 0.089(9) -0.030(6) -0.055(10) -0.019(8)
O36A 0.035(8) 0.156(14) 0.035(7) -0.009(7) -0.012(5) -0.035(9)
C76A 0.054(6) 0.033(5) 0.050(6) -0.013(5) -0.023(5) -0.010(5)
C77A 0.060(8) 0.092(10) 0.050(6) -0.035(7) -0.012(6) -0.015(7)
C78A 0.077(8) 0.067(7) 0.049(6) -0.022(5) -0.025(5) -0.027(6)

loop_
_atom_type_symbol
_atom_type_description
_atom_type_scat_dispersion_real
_atom_type_scat_dispersion_imag
_atom_type_scat_source
C C 0.0181 0.0091 'International Tables Vol C Tables 4.2.6.8 and 6.1.1.4'
H H 0.0000 0.0000 'International Tables Vol C Tables 4.2.6.8 and 6.1.1.4'
Br Br -0.6763 1.2805 'International Tables Vol C Tables 4.2.6.8 and 6.1.1.4'
N N 0.0311 0.0180 'International Tables Vol C Tables 4.2.6.8 and 6.1.1.4'
Nd Nd -3.1807 10.9079 'International Tables Vol C Tables 4.2.6.8 and 6.1.1.4'
O O 0.0492 0.0322 'International Tables Vol C Tables 4.2.6.8 and 6.1.1.4'
P P 0.2955 0.4335 'International Tables Vol C Tables 4.2.6.8 and 6.1.1.4'

loop_
_geom_angle_atom_site_label_1
_geom_angle_atom_site_label_2
_geom_angle_atom_site_label_3
_geom_angle
_geom_angle_site_symmetry_1
_geom_angle_site_symmetry_3
_geom_angle_publ_flag
C2 C1 H1 119.3 . . ?
C2 C1 C6 121.3(3) . . ?
C6 C1 H1 119.3 . . ?
C1 C2 H2 120.6 . . ?
C1 C2 C3 118.9(3) . . ?
C3 C2 H2 120.6 . . ?
C2 C3 Br1 119.0(3) . . ?
C4 C3 C2 121.1(3) . . ?
C4 C3 Br1 119.9(3) . . ?
C3 C4 H4 120.5 . . ?
C3 C4 C5 119.0(3) . . ?
C5 C4 H4 120.5 . . ?
C4 C5 H5 119.5 . . ?
C6 C5 C4 121.0(3) . . ?
C6 C5 H5 119.5 . . ?
C1 C6 C7 120.3(3) . . ?
C5 C6 C1 118.6(3) . . ?
C5 C6 C7 121.1(3) . . ?
C6 C7 H7A 108.6 . . ?
C6 C7 H7B 108.6 . . ?
C6 C7 P1 114.5(3) . . ?
H7A C7 H7B 107.6 . . ?
P1 C7 H7A 108.6 . . ?
P1 C7 H7B 108.6 . . ?
C12 C11 H11 109.1 . . ?
C13 C11 H11 109.1 . . ?
C13 C11 C12 113.9(5) . . ?
O12 C11 H11 109.1 . . ?
O12 C11 C12 106.7(4) . . ?
O12 C11 C13 108.7(4) . . ?
C11 C12 H12A 109.5 . . ?
C11 C12 H12B 109.5 . . ?
C11 C12 H12C 109.5 . . ?
H12A C12 H12B 109.5 . . ?
H12A C12 H12C 109.5 . . ?
H12B C12 H12C 109.5 . . ?
C11 C13 H13A 109.5 . . ?
C11 C13 H13B 109.5 . . ?
C11 C13 H13C 109.5 . . ?
H13A C13 H13B 109.5 . . ?
H13A C13 H13C 109.5 . . ?
H13B C13 H13C 109.5 . . ?
C15 C14 H14 119.2 . . ?
C15 C14 C19 121.5(3) . . ?
C19 C14 H14 119.2 . . ?
C14 C15 H15 120.7 . . ?
C14 C15 C16 118.6(3) . . ?
C16 C15 H15 120.7 . . ?
C15 C16 Br2 119.4(3) . . ?
C17 C16 C15 121.3(3) . . ?
C17 C16 Br2 119.2(3) . . ?
C16 C17 H17 120.2 . . ?
C16 C17 C18 119.5(3) . . ?
C18 C17 H17 120.2 . . ?
C17 C18 H18 119.6 . . ?
C17 C18 C19 120.9(3) . . ?
C19 C18 H18 119.6 . . ?
C14 C19 C20 119.8(3) . . ?
C18 C19 C14 118.2(3) . . ?
C18 C19 C20 121.9(3) . . ?
C19 C20 H20A 108.4 . . ?
C19 C20 H20B 108.4 . . ?
C19 C20 P2 115.6(2) . . ?
H20A C20 H20B 107.4 . . ?
P2 C20 H20A 108.4 . . ?
P2 C20 H20B 108.4 . . ?
C22 C21 H21 109.3 . . ?
C23 C21 H21 109.3 . . ?
C23 C21 C22 113.2(4) . . ?
O14 C21 H21 109.3 . . ?
O14 C21 C22 108.1(3) . . ?
O14 C21 C23 107.6(4) . . ?
C21 C22 H22A 109.5 . . ?
C21 C22 H22B 109.5 . . ?
C21 C22 H22C 109.5 . . ?
H22A C22 H22B 109.5 . . ?
H22A C22 H22C 109.5 . . ?
H22B C22 H22C 109.5 . . ?
C21 C23 H23A 109.5 . . ?
C21 C23 H23B 109.5 . . ?
C21 C23 H23C 109.5 . . ?
H23A C23 H23B 109.5 . . ?
H23A C23 H23C 109.5 . . ?
H23B C23 H23C 109.5 . . ?
C25 C24 H24 109.5 . . ?
C26 C24 H24 109.5 . . ?
C26 C24 C25 114.1(4) . . ?
O15 C24 H24 109.5 . . ?
O15 C24 C25 106.6(3) . . ?
O15 C24 C26 107.6(3) . . ?
C24 C25 H25A 109.5 . . ?
C24 C25 H25B 109.5 . . ?
C24 C25 H25C 109.5 . . ?
H25A C25 H25B 109.5 . . ?
H25A C25 H25C 109.5 . . ?
H25B C25 H25C 109.5 . . ?
C24 C26 H26A 109.5 . . ?
C24 C26 H26B 109.5 . . ?
C24 C26 H26C 109.5 . . ?
H26A C26 H26B 109.5 . . ?
H26A C26 H26C 109.5 . . ?
H26B C26 H26C 109.5 . . ?
C28 C27 H27 119.7 . . ?
C28 C27 C32 120.7(4) . . ?
C32 C27 H27 119.7 . . ?
C27 C28 H28 120.5 . . ?
C29 C28 C27 118.9(4) . . ?
C29 C28 H28 120.5 . . ?
C28 C29 Br3 119.2(3) . . ?
C30 C29 C28 122.1(4) . . ?
C30 C29 Br3 118.8(3) . . ?
C29 C30 H30 121.0 . . ?
C29 C30 C31 118.1(3) . . ?
C31 C30 H30 121.0 . . ?
C30 C31 H31 119.3 . . ?
C30 C31 C32 121.4(3) . . ?
C32 C31 H31 119.3 . . ?
C27 C32 C31 118.7(3) . . ?
C27 C32 C33 121.1(3) . . ?
C31 C32 C33 120.2(3) . . ?
C32 C33 H33A 108.6 . . ?
C32 C33 H33B 108.6 . . ?
C32 C33 P3 114.8(2) . . ?
H33A C33 H33B 107.5 . . ?
P3 C33 H33A 108.6 . . ?
P3 C33 H33B 108.6 . . ?
C35 C34 H34 109.9 . . ?
C35 C34 C36 112.9(3) . . ?
C36 C34 H34 109.9 . . ?
O18 C34 H34 109.9 . . ?
O18 C34 C35 108.7(3) . . ?
O18 C34 C36 105.6(3) . . ?
C34 C35 H35A 109.5 . . ?
C34 C35 H35B 109.5 . . ?
C34 C35 H35C 109.5 . . ?
H35A C35 H35B 109.5 . . ?
H35A C35 H35C 109.5 . . ?
H35B C35 H35C 109.5 . . ?
C34 C36 H36A 109.5 . . ?
C34 C36 H36B 109.5 . . ?
C34 C36 H36C 109.5 . . ?
H36A C36 H36B 109.5 . . ?
H36A C36 H36C 109.5 . . ?
H36B C36 H36C 109.5 . . ?
C38 C37 H37 109.5 . . ?
C39 C37 H37 109.5 . . ?
C39 C37 C38 113.5(3) . . ?
O17 C37 H37 109.5 . . ?
O17 C37 C38 107.8(3) . . ?
O17 C37 C39 107.0(3) . . ?
C37 C38 H38A 109.5 . . ?
C37 C38 H38B 109.5 . . ?
C37 C38 H38C 109.5 . . ?
H38A C38 H38B 109.5 . . ?
H38A C38 H38C 109.5 . . ?
H38B C38 H38C 109.5 . . ?
C37 C39 H39A 109.5 . . ?
C37 C39 H39B 109.5 . . ?
C37 C39 H39C 109.5 . . ?
H39A C39 H39B 109.5 . . ?
H39A C39 H39C 109.5 . . ?
H39B C39 H39C 109.5 . . ?
C41 C40 H40 119.5 . . ?
C41 C40 C45 120.9(3) . . ?
C45 C40 H40 119.5 . . ?
C40 C41 H41 120.6 . . ?
C42 C41 C40 118.7(3) . . ?
C42 C41 H41 120.6 . . ?
C41 C42 C43 121.5(3) . . ?
C41 C42 Br4 119.1(3) . . ?
C43 C42 Br4 119.4(3) . . ?
C42 C43 H43 120.4 . . ?
C44 C43 C42 119.2(3) . . ?
C44 C43 H43 120.4 . . ?
C43 C44 H44 119.7 . . ?
C43 C44 C45 120.5(3) . . ?
C45 C44 H44 119.7 . . ?
C40 C45 C44 119.1(3) . . ?
C40 C45 C46 120.0(3) . . ?
C44 C45 C46 120.9(3) . . ?
C45 C46 H46A 108.1 . . ?
C45 C46 H46B 108.1 . . ?
C45 C46 P4 116.6(2) . . ?
H46A C46 H46B 107.3 . . ?
P4 C46 H46A 108.1 . . ?
P4 C46 H46B 108.1 . . ?
C48 C47 H47 109.6 . . ?
C49 C47 H47 109.6 . . ?
C49 C47 C48 113.6(4) . . ?
O30 C47 H47 109.6 . . ?
O30 C47 C48 106.0(3) . . ?
O30 C47 C49 108.3(3) . . ?
C47 C48 H48A 109.5 . . ?
C47 C48 H48B 109.5 . . ?
C47 C48 H48C 109.5 . . ?
H48A C48 H48B 109.5 . . ?
H48A C48 H48C 109.5 . . ?
H48B C48 H48C 109.5 . . ?
C47 C49 H49A 109.5 . . ?
C47 C49 H49B 109.5 . . ?
C47 C49 H49C 109.5 . . ?
H49A C49 H49B 109.5 . . ?
H49A C49 H49C 109.5 . . ?
H49B C49 H49C 109.5 . . ?
C51 C50 H50 109.6 . . ?
C51 C50 C52 113.7(3) . . ?
C52 C50 H50 109.6 . . ?
O29 C50 H50 109.6 . . ?
O29 C50 C51 108.2(3) . . ?
O29 C50 C52 106.2(3) . . ?
C50 C51 H51A 109.5 . . ?
C50 C51 H51B 109.5 . . ?
C50 C51 H51C 109.5 . . ?
H51A C51 H51B 109.5 . . ?
H51A C51 H51C 109.5 . . ?
H51B C51 H51C 109.5 . . ?
C50 C52 H52A 109.5 . . ?
C50 C52 H52B 109.5 . . ?
C50 C52 H52C 109.5 . . ?
H52A C52 H52B 109.5 . . ?
H52A C52 H52C 109.5 . . ?
H52B C52 H52C 109.5 . . ?
C54 C53 H53 119.3 . . ?
C54 C53 C58 121.3(3) . . ?
C58 C53 H53 119.3 . . ?
C53 C54 H54 120.8 . . ?
C55 C54 C53 118.3(3) . . ?
C55 C54 H54 120.8 . . ?
C54 C55 Br5 119.1(3) . . ?
C56 C55 C54 121.5(4) . . ?
C56 C55 Br5 119.4(3) . . ?
C55 C56 H56 120.3 . . ?
C55 C56 C57 119.3(4) . . ?
C57 C56 H56 120.3 . . ?
C56 C57 H57 119.4 . . ?
C58 C57 C56 121.3(4) . . ?
C58 C57 H57 119.4 . . ?
C53 C58 C59 121.2(3) . . ?
C57 C58 C53 118.2(3) . . ?
C57 C58 C59 120.6(3) . . ?
C58 C59 H59A 108.6 . . ?
C58 C59 H59B 108.6 . . ?
C58 C59 P5 114.5(2) . . ?
H59A C59 H59B 107.6 . . ?
P5 C59 H59A 108.6 . . ?
P5 C59 H59B 108.6 . . ?
C61 C60 H60 109.7 . . ?
C61 C60 C62 114.5(3) . . ?
C62 C60 H60 109.7 . . ?
O33 C60 H60 109.7 . . ?
O33 C60 C61 106.2(3) . . ?
O33 C60 C62 107.0(3) . . ?
C60 C61 H61A 109.5 . . ?
C60 C61 H61B 109.5 . . ?
C60 C61 H61C 109.5 . . ?
H61A C61 H61B 109.5 . . ?
H61A C61 H61C 109.5 . . ?
H61B C61 H61C 109.5 . . ?
C60 C62 H62A 109.5 . . ?
C60 C62 H62B 109.5 . . ?
C60 C62 H62C 109.5 . . ?
H62A C62 H62B 109.5 . . ?
H62A C62 H62C 109.5 . . ?
H62B C62 H62C 109.5 . . ?
C64 C63 H63 109.2 . . ?
C65 C63 H63 109.2 . . ?
C65 C63 C64 114.4(4) . . ?
O32 C63 H63 109.2 . . ?
O32 C63 C64 109.8(3) . . ?
O32 C63 C65 104.9(3) . . ?
C63 C64 H64A 109.5 . . ?
C63 C64 H64B 109.5 . . ?
C63 C64 H64C 109.5 . . ?
H64A C64 H64B 109.5 . . ?
H64A C64 H64C 109.5 . . ?
H64B C64 H64C 109.5 . . ?
C63 C65 H65A 109.5 . . ?
C63 C65 H65B 109.5 . . ?
C63 C65 H65C 109.5 . . ?
H65A C65 H65B 109.5 . . ?
H65A C65 H65C 109.5 . . ?
H65B C65 H65C 109.5 . . ?
C67 C66 H66 119.4 . . ?
C71 C66 H66 119.4 . . ?
C71 C66 C67 121.2(3) . . ?
C66 C67 H67 120.6 . . ?
C68 C67 C66 118.7(3) . . ?
C68 C67 H67 120.6 . . ?
C67 C68 C69 121.2(3) . . ?
C67 C68 Br6 120.0(3) . . ?
C69 C68 Br6 118.8(3) . . ?
C68 C69 H69 120.3 . . ?
C68 C69 C70 119.3(3) . . ?
C70 C69 H69 120.3 . . ?
C69 C70 H70 119.7 . . ?
C71 C70 C69 120.6(3) . . ?
C71 C70 H70 119.7 . . ?
C66 C71 C70 119.0(3) . . ?
C66 C71 C72 120.8(3) . . ?
C70 C71 C72 120.2(3) . . ?
C71 C72 H72A 108.3 . . ?
C71 C72 H72B 108.3 . . ?
C71 C72 P6 116.0(2) . . ?
H72A C72 H72B 107.4 . . ?
P6 C72 H72A 108.3 . . ?
P6 C72 H72B 108.3 . . ?
C74 C73 H73 107.9 . . ?
C75 C73 H73 107.9 . . ?
C75 C73 C74 114.2(4) . . ?
O35 C73 H73 107.9 . . ?
O35 C73 C74 106.4(3) . . ?
O35 C73 C75 112.4(3) . . ?
C73 C74 H74A 109.5 . . ?
C73 C74 H74B 109.5 . . ?
C73 C74 H74C 109.5 . . ?
H74A C74 H74B 109.5 . . ?
H74A C74 H74C 109.5 . . ?
H74B C74 H74C 109.5 . . ?
C73 C75 H75A 109.5 . . ?
C73 C75 H75B 109.5 . . ?
C73 C75 H75C 109.5 . . ?
H75A C75 H75B 109.5 . . ?
H75A C75 H75C 109.5 . . ?
H75B C75 H75C 109.5 . . ?
O7 N1 Nd1 56.88(16) . . ?
O8 N1 Nd1 58.90(15) . . ?
O8 N1 O7 115.5(3) . . ?
O9 N1 Nd1 175.3(2) . . ?
O9 N1 O7 122.1(3) . . ?
O9 N1 O8 122.3(3) . . ?
O4 N2 Nd1 59.60(16) . . ?
O4 N2 O5 115.7(3) . . ?
O5 N2 Nd1 56.23(16) . . ?
O6 N2 Nd1 175.9(3) . . ?
O6 N2 O4 122.9(3) . . ?
O6 N2 O5 121.4(3) . . ?
O1 N3 Nd1 59.23(16) . . ?
O2 N3 Nd1 56.71(16) . . ?
O2 N3 O1 115.8(3) . . ?
O3 N3 Nd1 174.4(2) . . ?
O3 N3 O1 122.6(3) . . ?
O3 N3 O2 121.6(3) . . ?
O25 N4 Nd2 58.35(17) . . ?
O25 N4 O26 116.5(3) . . ?
O26 N4 Nd2 58.13(16) . . ?
O27 N4 Nd2 179.6(3) . . ?
O27 N4 O25 122.1(4) . . ?
O27 N4 O26 121.4(3) . . ?
O19 N5 Nd2 58.66(17) . . ?
O19 N5 O20 116.7(3) . . ?
O20 N5 Nd2 58.11(17) . . ?
O21 N5 Nd2 178.6(3) . . ?
O21 N5 O19 121.4(3) . . ?
O21 N5 O20 121.9(3) . . ?
O22 N6 Nd2 58.83(16) . . ?
O22 N6 O23 116.0(3) . . ?
O23 N6 Nd2 57.13(17) . . ?
O24 N6 Nd2 178.6(3) . . ?
O24 N6 O22 122.4(3) . . ?
O24 N6 O23 121.6(3) . . ?
N1 Nd1 N3 175.09(8) . . ?
N2 Nd1 N1 81.86(8) . . ?
N2 Nd1 N3 94.57(8) . . ?
O1 Nd1 N1 158.64(8) . . ?
O1 Nd1 N2 119.49(8) . . ?
O1 Nd1 N3 25.12(8) . . ?
O2 Nd1 N1 151.20(8) . . ?
O2 Nd1 N2 69.64(8) . . ?
O2 Nd1 N3 24.94(8) . . ?
O2 Nd1 O1 50.02(8) . . ?
O2 Nd1 O4 69.75(8) . . ?
O2 Nd1 O8 144.38(8) . . ?
O4 Nd1 N1 86.32(8) . . ?
O4 Nd1 N2 25.24(8) . . ?
O4 Nd1 N3 91.87(8) . . ?
O4 Nd1 O1 112.93(8) . . ?
O5 Nd1 N1 77.22(8) . . ?
O5 Nd1 N2 25.32(8) . . ?
O5 Nd1 N3 98.11(9) . . ?
O5 Nd1 O1 121.77(9) . . ?
O5 Nd1 O2 75.21(8) . . ?
O5 Nd1 O4 50.52(8) . . ?
O5 Nd1 O7 85.60(9) . . ?
O5 Nd1 O8 73.52(9) . . ?
O7 Nd1 N1 25.08(8) . . ?
O7 Nd1 N2 79.27(9) . . ?
O7 Nd1 N3 157.45(8) . . ?
O7 Nd1 O1 149.92(9) . . ?
O7 Nd1 O2 142.62(8) . . ?
O7 Nd1 O4 73.26(9) . . ?
O7 Nd1 O8 50.15(8) . . ?
O8 Nd1 N1 25.14(8) . . ?
O8 Nd1 N2 88.36(8) . . ?
O8 Nd1 N3 152.11(8) . . ?
O8 Nd1 O1 143.70(8) . . ?
O8 Nd1 O4 101.94(8) . . ?
O10 Nd1 N1 100.23(8) . . ?
O10 Nd1 N2 100.25(9) . . ?
O10 Nd1 N3 83.69(8) . . ?
O10 Nd1 O1 77.27(9) . . ?
O10 Nd1 O2 89.13(9) . . ?
O10 Nd1 O4 75.01(8) . . ?
O10 Nd1 O5 125.51(8) . . ?
O10 Nd1 O7 76.22(8) . . ?
O10 Nd1 O8 123.12(8) . . ?
O10 Nd1 O13 84.41(8) . . ?
O10 Nd1 O16 152.15(8) . . ?
O13 Nd1 N1 80.79(8) . . ?
O13 Nd1 N2 162.58(8) . . ?
O13 Nd1 N3 102.65(8) . . ?
O13 Nd1 O1 77.86(8) . . ?
O13 Nd1 O2 127.51(8) . . ?
O13 Nd1 O4 153.35(9) . . ?
O13 Nd1 O5 145.39(8) . . ?
O13 Nd1 O7 85.65(9) . . ?
O13 Nd1 O8 75.20(8) . . ?
O13 Nd1 O16 81.00(8) . . ?
O16 Nd1 N1 100.67(8) . . ?
O16 Nd1 N2 100.75(8) . . ?
O16 Nd1 N3 76.60(8) . . ?
O16 Nd1 O1 76.55(8) . . ?
O16 Nd1 O2 81.27(8) . . ?
O16 Nd1 O4 124.53(8) . . ?
O16 Nd1 O5 77.25(8) . . ?
O16 Nd1 O7 125.74(8) . . ?
O16 Nd1 O8 75.60(8) . . ?
N4 Nd2 N6 174.11(9) . . ?
N5 Nd2 N4 104.39(9) . . ?
N5 Nd2 N6 81.39(9) . . ?
O19 Nd2 N4 96.30(11) . . ?
O19 Nd2 N5 24.93(9) . . ?
O19 Nd2 N6 88.52(10) . . ?
O19 Nd2 O22 102.73(10) . . ?
O20 Nd2 N4 108.61(9) . . ?
O20 Nd2 N5 25.00(8) . . ?
O20 Nd2 N6 77.10(9) . . ?
O20 Nd2 O19 49.91(8) . . ?
O20 Nd2 O22 72.49(9) . . ?
O20 Nd2 O25 132.11(8) . . ?
O22 Nd2 N4 154.33(9) . . ?
O22 Nd2 N5 86.89(9) . . ?
O22 Nd2 N6 25.00(9) . . ?
O23 Nd2 N4 154.40(9) . . ?
O23 Nd2 N5 77.40(10) . . ?
O23 Nd2 N6 25.00(9) . . ?
O23 Nd2 O19 74.45(12) . . ?
O23 Nd2 O20 83.98(10) . . ?
O23 Nd2 O22 50.00(9) . . ?
O23 Nd2 O25 142.17(10) . . ?
O23 Nd2 O26 147.32(9) . . ?
O25 Nd2 N4 25.03(9) . . ?
O25 Nd2 N5 129.15(9) . . ?
O25 Nd2 N6 149.08(8) . . ?
O25 Nd2 O19 117.19(10) . . ?
O25 Nd2 O22 139.98(8) . . ?
O26 Nd2 N4 25.32(9) . . ?
O26 Nd2 N5 79.27(9) . . ?
O26 Nd2 N6 160.55(9) . . ?
O26 Nd2 O19 74.71(11) . . ?
O26 Nd2 O20 84.47(9) . . ?
O26 Nd2 O22 150.13(8) . . ?
O26 Nd2 O25 50.35(8) . . ?
O28 Nd2 N4 76.51(8) . . ?
O28 Nd2 N5 99.86(8) . . ?
O28 Nd2 N6 103.85(9) . . ?
O28 Nd2 O19 121.47(9) . . ?
O28 Nd2 O20 77.12(8) . . ?
O28 Nd2 O22 78.89(8) . . ?
O28 Nd2 O23 128.81(9) . . ?
O28 Nd2 O25 78.17(8) . . ?
O28 Nd2 O26 77.61(8) . . ?
O31 Nd2 N4 96.52(9) . . ?
O31 Nd2 N5 158.78(9) . . ?
O31 Nd2 N6 77.64(8) . . ?
O31 Nd2 O19 149.56(10) . . ?
O31 Nd2 O20 146.77(9) . . ?
O31 Nd2 O22 75.47(9) . . ?
O31 Nd2 O23 82.19(10) . . ?
O31 Nd2 O25 71.55(8) . . ?
O31 Nd2 O26 121.78(9) . . ?
O31 Nd2 O28 88.39(8) . . ?
O34 Nd2 N4 78.20(9) . . ?
O34 Nd2 N5 94.23(9) . . ?
O34 Nd2 N6 100.46(9) . . ?
O34 Nd2 O19 69.41(9) . . ?
O34 Nd2 O20 119.21(8) . . ?
O34 Nd2 O22 124.60(9) . . ?
O34 Nd2 O23 76.20(9) . . ?
O34 Nd2 O25 75.45(9) . . ?
O34 Nd2 O26 83.06(9) . . ?
O34 Nd2 O28 153.41(8) . . ?
O34 Nd2 O31 86.42(9) . . ?
N3 O1 Nd1 95.64(18) . . ?
N3 O2 Nd1 98.35(19) . . ?
N2 O4 Nd1 95.16(18) . . ?
N2 O5 Nd1 98.5(2) . . ?
N1 O7 Nd1 98.04(19) . . ?
N1 O8 Nd1 95.97(18) . . ?
P1 O10 Nd1 161.58(16) . . ?
C11 O12 P1 118.9(2) . . ?
P2 O13 Nd1 148.99(15) . . ?
C21 O14 P2 121.9(2) . . ?
C24 O15 P2 121.4(2) . . ?
P3 O16 Nd1 145.06(14) . . ?
C37 O17 P3 126.2(2) . . ?
C34 O18 P3 125.8(2) . . ?
N5 O19 Nd2 96.4(2) . . ?
N5 O20 Nd2 96.89(19) . . ?
N6 O22 Nd2 96.2(2) . . ?
N6 O23 Nd2 97.9(2) . . ?
N4 O25 Nd2 96.6(2) . . ?
N4 O26 Nd2 96.55(19) . . ?
P4 O28 Nd2 153.70(15) . . ?
C50 O29 P4 124.7(2) . . ?
C47 O30 P4 124.1(2) . . ?
P5 O31 Nd2 156.74(16) . . ?
C63 O32 P5 124.1(2) . . ?
C60 O33 P5 123.2(2) . . ?
P6 O34 Nd2 148.02(16) . . ?
C73 O35 P6 125.9(3) . . ?
O10 P1 C7 112.74(17) . . ?
O10 P1 O12 112.72(15) . . ?
O10 P1 O11 110.7(5) . . ?
O10 P1 O11A 116.5(6) . . ?
O12 P1 C7 103.41(16) . . ?
O11 P1 C7 113.2(5) . . ?
O11 P1 O12 103.5(4) . . ?
O11A P1 C7 103.3(7) . . ?
O11A P1 O12 106.9(6) . . ?
C8 O11 P1 122.1(8) . . ?
O11 C8 H8 108.0 . . ?
O11 C8 C9 115.9(8) . . ?
O11 C8 C10 103.2(8) . . ?
C9 C8 H8 108.0 . . ?
C10 C8 H8 108.0 . . ?
C10 C8 C9 113.4(8) . . ?
C8 C9 H9A 109.5 . . ?
C8 C9 H9B 109.5 . . ?
C8 C9 H9C 109.5 . . ?
H9A C9 H9B 109.5 . . ?
H9A C9 H9C 109.5 . . ?
H9B C9 H9C 109.5 . . ?
C8 C10 H10A 109.5 . . ?
C8 C10 H10B 109.5 . . ?
C8 C10 H10C 109.5 . . ?
H10A C10 H10B 109.5 . . ?
H10A C10 H10C 109.5 . . ?
H10B C10 H10C 109.5 . . ?
C8A O11A P1 136.1(13) . . ?
O11A C8A H8A 105.1 . . ?
O11A C8A C9A 116.3(15) . . ?
O11A C8A C10A 108.9(13) . . ?
C9A C8A H8A 105.1 . . ?
C9A C8A C10A 114.9(13) . . ?
C10A C8A H8A 105.1 . . ?
C8A C9A H9AA 109.5 . . ?
C8A C9A H9AB 109.5 . . ?
C8A C9A H9AC 109.5 . . ?
H9AA C9A H9AB 109.5 . . ?
H9AA C9A H9AC 109.5 . . ?
H9AB C9A H9AC 109.5 . . ?
C8A C10A H10D 109.5 . . ?
C8A C10A H10E 109.5 . . ?
C8A C10A H10F 109.5 . . ?
H10D C10A H10E 109.5 . . ?
H10D C10A H10F 109.5 . . ?
H10E C10A H10F 109.5 . . ?
O13 P2 C20 112.73(15) . . ?
O13 P2 O14 111.43(14) . . ?
O13 P2 O15 114.65(14) . . ?
O14 P2 C20 108.96(15) . . ?
O15 P2 C20 103.40(15) . . ?
O15 P2 O14 105.07(14) . . ?
O16 P3 C33 111.58(15) . . ?
O16 P3 O17 114.17(15) . . ?
O16 P3 O18 113.15(13) . . ?
O17 P3 C33 104.24(16) . . ?
O17 P3 O18 104.82(13) . . ?
O18 P3 C33 108.24(16) . . ?
O28 P4 C46 114.08(16) . . ?
O28 P4 O29 115.55(14) . . ?
O28 P4 O30 111.56(13) . . ?
O29 P4 C46 99.71(15) . . ?
O29 P4 O30 106.75(14) . . ?
O30 P4 C46 108.28(16) . . ?
O31 P5 C59 112.61(16) . . ?
O31 P5 O32 111.60(14) . . ?
O31 P5 O33 115.00(14) . . ?
O32 P5 C59 110.02(15) . . ?
O32 P5 O33 103.79(13) . . ?
O33 P5 C59 103.17(15) . . ?
O34 P6 C72 110.86(16) . . ?
O34 P6 O35 113.24(16) . . ?
O34 P6 O36 114.3(3) . . ?
O34 P6 O36A 110.7(6) . . ?
O35 P6 C72 103.25(16) . . ?
O36 P6 C72 109.5(4) . . ?
O36 P6 O35 105.0(2) . . ?
O36A P6 C72 104.1(7) . . ?
O36A P6 O35 114.0(7) . . ?
C76 O36 P6 125.7(7) . . ?
O36 C76 H76 108.4 . . ?
O36 C76 C77 103.8(6) . . ?
O36 C76 C78 115.1(9) . . ?
C77 C76 H76 108.4 . . ?
C78 C76 H76 108.4 . . ?
C78 C76 C77 112.5(7) . . ?
C76 C77 H77A 109.5 . . ?
C76 C77 H77B 109.5 . . ?
C76 C77 H77C 109.5 . . ?
H77A C77 H77B 109.5 . . ?
H77A C77 H77C 109.5 . . ?
H77B C77 H77C 109.5 . . ?
C76 C78 H78A 109.5 . . ?
C76 C78 H78B 109.5 . . ?
C76 C78 H78C 109.5 . . ?
H78A C78 H78B 109.5 . . ?
H78A C78 H78C 109.5 . . ?
H78B C78 H78C 109.5 . . ?
C76A O36A P6 134.2(12) . . ?
O36A C76A H76A 106.1 . . ?
O36A C76A C77A 116.9(12) . . ?
O36A C76A C78A 107.5(10) . . ?
C77A C76A H76A 106.1 . . ?
C77A C76A C78A 113.4(9) . . ?
C78A C76A H76A 106.1 . . ?
C76A C77A H77D 109.5 . . ?
C76A C77A H77E 109.5 . . ?
C76A C77A H77F 109.5 . . ?
H77D C77A H77E 109.5 . . ?
H77D C77A H77F 109.5 . . ?
H77E C77A H77F 109.5 . . ?
C76A C78A H78D 109.5 . . ?
C76A C78A H78E 109.5 . . ?
C76A C78A H78F 109.5 . . ?
H78D C78A H78E 109.5 . . ?
H78D C78A H78F 109.5 . . ?
H78E C78A H78F 109.5 . . ?

loop_
_geom_bond_atom_site_label_1
_geom_bond_atom_site_label_2
_geom_bond_distance
_geom_bond_site_symmetry_2
_geom_bond_publ_flag
C1 H1 0.9500 . ?
C1 C2 1.379(5) . ?
C1 C6 1.389(5) . ?
C2 H2 0.9500 . ?
C2 C3 1.387(5) . ?
C3 C4 1.379(5) . ?
C3 Br1 1.892(4) . ?
C4 H4 0.9500 . ?
C4 C5 1.388(5) . ?
C5 H5 0.9500 . ?
C5 C6 1.384(5) . ?
C6 C7 1.514(5) . ?
C7 H7A 0.9900 . ?
C7 H7B 0.9900 . ?
C7 P1 1.787(4) . ?
C11 H11 1.0000 . ?
C11 C12 1.490(7) . ?
C11 C13 1.489(7) . ?
C11 O12 1.479(5) . ?
C12 H12A 0.9800 . ?
C12 H12B 0.9800 . ?
C12 H12C 0.9800 . ?
C13 H13A 0.9800 . ?
C13 H13B 0.9800 . ?
C13 H13C 0.9800 . ?
C14 H14 0.9500 . ?
C14 C15 1.383(5) . ?
C14 C19 1.401(5) . ?
C15 H15 0.9500 . ?
C15 C16 1.386(5) . ?
C16 C17 1.377(5) . ?
C16 Br2 1.901(3) . ?
C17 H17 0.9500 . ?
C17 C18 1.387(5) . ?
C18 H18 0.9500 . ?
C18 C19 1.391(5) . ?
C19 C20 1.512(5) . ?
C20 H20A 0.9900 . ?
C20 H20B 0.9900 . ?
C20 P2 1.793(3) . ?
C21 H21 1.0000 . ?
C21 C22 1.497(6) . ?
C21 C23 1.488(7) . ?
C21 O14 1.476(4) . ?
C22 H22A 0.9800 . ?
C22 H22B 0.9800 . ?
C22 H22C 0.9800 . ?
C23 H23A 0.9800 . ?
C23 H23B 0.9800 . ?
C23 H23C 0.9800 . ?
C24 H24 1.0000 . ?
C24 C25 1.502(6) . ?
C24 C26 1.496(7) . ?
C24 O15 1.476(4) . ?
C25 H25A 0.9800 . ?
C25 H25B 0.9800 . ?
C25 H25C 0.9800 . ?
C26 H26A 0.9800 . ?
C26 H26B 0.9800 . ?
C26 H26C 0.9800 . ?
C27 H27 0.9500 . ?
C27 C28 1.384(6) . ?
C27 C32 1.385(5) . ?
C28 H28 0.9500 . ?
C28 C29 1.382(6) . ?
C29 C30 1.374(5) . ?
C29 Br3 1.901(4) . ?
C30 H30 0.9500 . ?
C30 C31 1.387(5) . ?
C31 H31 0.9500 . ?
C31 C32 1.391(5) . ?
C32 C33 1.506(5) . ?
C33 H33A 0.9900 . ?
C33 H33B 0.9900 . ?
C33 P3 1.787(4) . ?
C34 H34 1.0000 . ?
C34 C35 1.500(5) . ?
C34 C36 1.503(5) . ?
C34 O18 1.465(4) . ?
C35 H35A 0.9800 . ?
C35 H35B 0.9800 . ?
C35 H35C 0.9800 . ?
C36 H36A 0.9800 . ?
C36 H36B 0.9800 . ?
C36 H36C 0.9800 . ?
C37 H37 1.0000 . ?
C37 C38 1.505(5) . ?
C37 C39 1.500(6) . ?
C37 O17 1.478(4) . ?
C38 H38A 0.9800 . ?
C38 H38B 0.9800 . ?
C38 H38C 0.9800 . ?
C39 H39A 0.9800 . ?
C39 H39B 0.9800 . ?
C39 H39C 0.9800 . ?
C40 H40 0.9500 . ?
C40 C41 1.388(5) . ?
C40 C45 1.392(5) . ?
C41 H41 0.9500 . ?
C41 C42 1.381(5) . ?
C42 C43 1.386(5) . ?
C42 Br4 1.899(3) . ?
C43 H43 0.9500 . ?
C43 C44 1.383(5) . ?
C44 H44 0.9500 . ?
C44 C45 1.394(5) . ?
C45 C46 1.502(5) . ?
C46 H46A 0.9900 . ?
C46 H46B 0.9900 . ?
C46 P4 1.791(3) . ?
C47 H47 1.0000 . ?
C47 C48 1.504(6) . ?
C47 C49 1.502(6) . ?
C47 O30 1.479(4) . ?
C48 H48A 0.9800 . ?
C48 H48B 0.9800 . ?
C48 H48C 0.9800 . ?
C49 H49A 0.9800 . ?
C49 H49B 0.9800 . ?
C49 H49C 0.9800 . ?
C50 H50 1.0000 . ?
C50 C51 1.501(5) . ?
C50 C52 1.513(5) . ?
C50 O29 1.475(4) . ?
C51 H51A 0.9800 . ?
C51 H51B 0.9800 . ?
C51 H51C 0.9800 . ?
C52 H52A 0.9800 . ?
C52 H52B 0.9800 . ?
C52 H52C 0.9800 . ?
C53 H53 0.9500 . ?
C53 C54 1.390(5) . ?
C53 C58 1.393(5) . ?
C54 H54 0.9500 . ?
C54 C55 1.387(5) . ?
C55 C56 1.367(6) . ?
C55 Br5 1.900(4) . ?
C56 H56 0.9500 . ?
C56 C57 1.384(6) . ?
C57 H57 0.9500 . ?
C57 C58 1.384(5) . ?
C58 C59 1.508(5) . ?
C59 H59A 0.9900 . ?
C59 H59B 0.9900 . ?
C59 P5 1.786(4) . ?
C60 H60 1.0000 . ?
C60 C61 1.504(6) . ?
C60 C62 1.507(5) . ?
C60 O33 1.468(4) . ?
C61 H61A 0.9800 . ?
C61 H61B 0.9800 . ?
C61 H61C 0.9800 . ?
C62 H62A 0.9800 . ?
C62 H62B 0.9800 . ?
C62 H62C 0.9800 . ?
C63 H63 1.0000 . ?
C63 C64 1.502(5) . ?
C63 C65 1.501(6) . ?
C63 O32 1.474(4) . ?
C64 H64A 0.9800 . ?
C64 H64B 0.9800 . ?
C64 H64C 0.9800 . ?
C65 H65A 0.9800 . ?
C65 H65B 0.9800 . ?
C65 H65C 0.9800 . ?
C66 H66 0.9500 . ?
C66 C67 1.387(5) . ?
C66 C71 1.384(5) . ?
C67 H67 0.9500 . ?
C67 C68 1.379(5) . ?
C68 C69 1.381(6) . ?
C68 Br6 1.894(4) . ?
C69 H69 0.9500 . ?
C69 C70 1.386(5) . ?
C70 H70 0.9500 . ?
C70 C71 1.385(5) . ?
C71 C72 1.505(5) . ?
C72 H72A 0.9900 . ?
C72 H72B 0.9900 . ?
C72 P6 1.786(4) . ?
C73 H73 1.0000 . ?
C73 C74 1.487(6) . ?
C73 C75 1.475(6) . ?
C73 O35 1.465(5) . ?
C74 H74A 0.9800 . ?
C74 H74B 0.9800 . ?
C74 H74C 0.9800 . ?
C75 H75A 0.9800 . ?
C75 H75B 0.9800 . ?
C75 H75C 0.9800 . ?
N1 O7 1.271(4) . ?
N1 O8 1.268(4) . ?
N1 O9 1.212(4) . ?
N2 O4 1.268(4) . ?
N2 O5 1.281(4) . ?
N2 O6 1.213(4) . ?
N3 O1 1.273(4) . ?
N3 O2 1.272(4) . ?
N3 O3 1.216(4) . ?
N4 O25 1.264(4) . ?
N4 O26 1.277(4) . ?
N4 O27 1.218(4) . ?
N5 O19 1.258(4) . ?
N5 O20 1.262(4) . ?
N5 O21 1.223(4) . ?
N6 O22 1.261(4) . ?
N6 O23 1.266(4) . ?
N6 O24 1.218(4) . ?
Nd1 O1 2.577(2) . ?
Nd1 O2 2.521(2) . ?
Nd1 O4 2.566(2) . ?
Nd1 O5 2.490(2) . ?
Nd1 O7 2.511(2) . ?
Nd1 O8 2.556(2) . ?
Nd1 O10 2.373(2) . ?
Nd1 O13 2.384(2) . ?
Nd1 O16 2.424(2) . ?
Nd2 O19 2.548(3) . ?
Nd2 O20 2.536(3) . ?
Nd2 O22 2.554(2) . ?
Nd2 O23 2.516(3) . ?
Nd2 O25 2.542(2) . ?
Nd2 O26 2.536(2) . ?
Nd2 O28 2.396(2) . ?
Nd2 O31 2.381(2) . ?
Nd2 O34 2.375(2) . ?
O10 P1 1.477(2) . ?
O12 P1 1.569(3) . ?
O13 P2 1.487(2) . ?
O14 P2 1.565(3) . ?
O15 P2 1.558(2) . ?
O16 P3 1.485(3) . ?
O17 P3 1.558(2) . ?
O18 P3 1.570(2) . ?
O28 P4 1.487(2) . ?
O29 P4 1.561(2) . ?
O30 P4 1.562(3) . ?
O31 P5 1.483(2) . ?
O32 P5 1.562(2) . ?
O33 P5 1.563(2) . ?
O34 P6 1.476(3) . ?
O35 P6 1.570(3) . ?
P1 O11 1.557(8) . ?
P1 O11A 1.549(10) . ?
O11 C8 1.458(9) . ?
C8 H8 1.0000 . ?
C8 C9 1.541(12) . ?
C8 C10 1.487(12) . ?
C9 H9A 0.9800 . ?
C9 H9B 0.9800 . ?
C9 H9C 0.9800 . ?
C10 H10A 0.9800 . ?
C10 H10B 0.9800 . ?
C10 H10C 0.9800 . ?
O11A C8A 1.383(13) . ?
C8A H8A 1.0000 . ?
C8A C9A 1.490(17) . ?
C8A C10A 1.496(16) . ?
C9A H9AA 0.9800 . ?
C9A H9AB 0.9800 . ?
C9A H9AC 0.9800 . ?
C10A H10D 0.9800 . ?
C10A H10E 0.9800 . ?
C10A H10F 0.9800 . ?
P6 O36 1.559(6) . ?
P6 O36A 1.529(10) . ?
O36 C76 1.418(9) . ?
C76 H76 1.0000 . ?
C76 C77 1.487(9) . ?
C76 C78 1.469(11) . ?
C77 H77A 0.9800 . ?
C77 H77B 0.9800 . ?
C77 H77C 0.9800 . ?
C78 H78A 0.9800 . ?
C78 H78B 0.9800 . ?
C78 H78C 0.9800 . ?
O36A C76A 1.383(14) . ?
C76A H76A 1.0000 . ?
C76A C77A 1.473(14) . ?
C76A C78A 1.485(12) . ?
C77A H77D 0.9800 . ?
C77A H77E 0.9800 . ?
C77A H77F 0.9800 . ?
C78A H78D 0.9800 . ?
C78A H78E 0.9800 . ?
C78A H78F 0.9800 . ?
